data_7028945
loop_
_publ_author_name
'Nocton, Gr\'egory'
'Ricard, Louis'

_publ_section_title
;
 N-aromatic heterocycle adducts of bulky [1,2,4-(Me3C)3C5H2]2Sm:
 synthesis, structure and solution analysis.
;
_journal_issue 11
_journal_name_full 'Dalton transactions (Cambridge, England : 2003)'
_journal_page_first 4380
_journal_page_last 4387
_journal_paper_doi 10.1039/c3dt52641k
_journal_volume 43
_journal_year 2014
_chemical_formula_moiety 'C40 H65 N Sm'
_chemical_formula_sum 'C40 H65 N Sm'
_chemical_formula_weight 710.28
_chemical_name_systematic
; 
 ? 
;
_space_group_IT_number 14
_symmetry_cell_setting monoclinic
_symmetry_space_group_name_Hall '-P 2ybc'
_symmetry_space_group_name_H-M 'P 1 21/c 1'
_atom_sites_solution_hydrogens geom
_atom_sites_solution_primary direct
_atom_sites_solution_secondary difmap
_audit_creation_method SHELXL-97
_cell_angle_alpha 90.00
_cell_angle_beta 105.859(1)
_cell_angle_gamma 90.00
_cell_formula_units_Z 8
_cell_length_a 20.575(1)
_cell_length_b 19.641(1)
_cell_length_c 19.820(1)
_cell_measurement_reflns_used 20773
_cell_measurement_temperature 150.0(1)
_cell_measurement_theta_max 30.034
_cell_measurement_theta_min 0.998
_cell_volume 7704.7(7)
_computing_cell_refinement 'DENZO (Otwinowski & Minor, 1997) & COLLECT'
_computing_data_collection 'COLLECT (Hooft, R.W.W., 1998)'
_computing_data_reduction 'DENZO & COLLECT'
_computing_molecular_graphics 'PLATON (Spek, 2009)'
_computing_publication_material 'PLATON (Spek, 2009)'
_computing_structure_refinement 'SHELXL-97 (Sheldrick, 1997)'
_computing_structure_solution 'SIR97 (Altomare et al., 1999)'
_diffrn_ambient_temperature 150.0(1)
_diffrn_measured_fraction_theta_full 0.994
_diffrn_measured_fraction_theta_max 0.994
_diffrn_measurement_device_type 'Kappa APEX II'
_diffrn_measurement_method 'phi and omega scans'
_diffrn_radiation_monochromator graphite
_diffrn_radiation_source 'fine-focus sealed tube'
_diffrn_radiation_type MoK\a
_diffrn_radiation_wavelength 0.71069
_diffrn_reflns_av_R_equivalents 0.0681
_diffrn_reflns_av_sigmaI/netI 0.0687
_diffrn_reflns_limit_h_max 24
_diffrn_reflns_limit_h_min -26
_diffrn_reflns_limit_k_max 25
_diffrn_reflns_limit_k_min -23
_diffrn_reflns_limit_l_max 25
_diffrn_reflns_limit_l_min -18
_diffrn_reflns_number 52632
_diffrn_reflns_theta_full 27.48
_diffrn_reflns_theta_max 27.48
_diffrn_reflns_theta_min 1.97
_exptl_absorpt_coefficient_mu 1.549
_exptl_absorpt_correction_T_max 0.8605
_exptl_absorpt_correction_T_min 0.7469
_exptl_absorpt_correction_type multi-scan
_exptl_absorpt_process_details 'DENZO/SCALEPACK (Otwinowski & Minor, 1996)'
_exptl_crystal_colour black
_exptl_crystal_density_diffrn 1.225
_exptl_crystal_density_method 'not measured'
_exptl_crystal_description block
_exptl_crystal_F_000 2992
_exptl_crystal_size_max 0.20
_exptl_crystal_size_mid 0.20
_exptl_crystal_size_min 0.10
_refine_diff_density_max 0.898
_refine_diff_density_min -0.600
_refine_diff_density_rms 0.122
_refine_ls_extinction_method none
_refine_ls_goodness_of_fit_ref 1.058
_refine_ls_hydrogen_treatment constr
_refine_ls_matrix_type full
_refine_ls_number_parameters 795
_refine_ls_number_reflns 17553
_refine_ls_number_restraints 0
_refine_ls_restrained_S_all 1.058
_refine_ls_R_factor_all 0.0853
_refine_ls_R_factor_gt 0.0541
_refine_ls_shift/su_max 0.001
_refine_ls_shift/su_mean 0.000
_refine_ls_structure_factor_coef Fsqd
_refine_ls_weighting_details 'calc w=1/[\s^2^(Fo^2^)+(0.0000P)^2^+37.8596P] where P=(Fo^2^+2Fc^2^)/3'
_refine_ls_weighting_scheme calc
_refine_ls_wR_factor_gt 0.0946
_refine_ls_wR_factor_ref 0.1093
_reflns_number_gt 13065
_reflns_number_total 17553
_reflns_threshold_expression >2sigma(I)
_cod_data_source_file c3dt52641k.txt
_cod_data_source_block compound4
_cod_depositor_comments
;
The following automatic conversions were performed:

'_symmetry_cell_setting' value 'Monoclinic' changed to 'monoclinic'
according to
/usr/data/users/saulius/automatic-downloads/current/RSC/lib/dictionaries/cif_core.dic
dictionary named 'cif_core.dic' version 2.4.2 from 2011-04-26.

Automatic conversion script
Id: cif_fix_values 2281 2013-09-26 08:29:07Z andrius 
;
_cod_original_sg_symbol_H-M 'P21/c     '
_cod_database_code 7028945

loop_
_symmetry_equiv_pos_as_xyz
'x, y, z'
'-x, y+1/2, -z+1/2'
'-x, -y, -z'
'x, -y-1/2, z-1/2'

loop_
_atom_site_label
_atom_site_type_symbol
_atom_site_fract_x
_atom_site_fract_y
_atom_site_fract_z
_atom_site_U_iso_or_equiv
_atom_site_adp_type
_atom_site_occupancy
_atom_site_symmetry_multiplicity
_atom_site_calc_flag
_atom_site_refinement_flags
Sm1 Sm 0.106468(12) -0.730670(14) 0.138502(13) 0.02520(7) Uani 1 1 d .
N1 N 0.1921(2) -0.6886(3) 0.2610(2) 0.0418(12) Uani 1 1 d .
C1 C 0.2033(2) -0.8216(3) 0.1066(3) 0.0283(11) Uani 1 1 d .
C2 C 0.1445(3) -0.8280(3) 0.0475(3) 0.0280(11) Uani 1 1 d .
C3 C 0.1384(2) -0.7649(3) 0.0112(3) 0.0298(11) Uani 1 1 d .
H3 H 0.1031 -0.7541 -0.0295 0.036 Uiso 1 1 calc R
C4 C 0.1919(2) -0.7203(3) 0.0434(3) 0.0291(11) Uani 1 1 d .
C5 C 0.2302(2) -0.7560(3) 0.1021(3) 0.0282(11) Uani 1 1 d .
H5 H 0.2693 -0.7383 0.1348 0.034 Uiso 1 1 calc R
C6 C 0.2435(3) -0.8723(3) 0.1625(3) 0.0366(13) Uani 1 1 d .
C7 C 0.2944(4) -0.9109(4) 0.1331(4) 0.074(3) Uani 1 1 d .
H7A H 0.3230 -0.9395 0.1699 0.111 Uiso 1 1 calc R
H7B H 0.3227 -0.8782 0.1167 0.111 Uiso 1 1 calc R
H7C H 0.2701 -0.9396 0.0938 0.111 Uiso 1 1 calc R
C8 C 0.2847(4) -0.8337(4) 0.2287(4) 0.072(2) Uani 1 1 d .
H8A H 0.3062 -0.8666 0.2651 0.109 Uiso 1 1 calc R
H8B H 0.2544 -0.8042 0.2461 0.109 Uiso 1 1 calc R
H8C H 0.3194 -0.8059 0.2166 0.109 Uiso 1 1 calc R
C9 C 0.2018(3) -0.9231(3) 0.1916(4) 0.0533(17) Uani 1 1 d .
H9A H 0.1741 -0.9506 0.1531 0.080 Uiso 1 1 calc R
H9B H 0.1724 -0.8984 0.2145 0.080 Uiso 1 1 calc R
H9C H 0.2322 -0.9529 0.2257 0.080 Uiso 1 1 calc R
C10 C 0.0971(3) -0.8876(3) 0.0179(3) 0.0334(12) Uani 1 1 d .
C11 C 0.0508(3) -0.9067(3) 0.0630(3) 0.0499(16) Uani 1 1 d .
H11A H 0.0781 -0.9195 0.1100 0.075 Uiso 1 1 calc R
H11B H 0.0223 -0.9451 0.0416 0.075 Uiso 1 1 calc R
H11C H 0.0222 -0.8676 0.0665 0.075 Uiso 1 1 calc R
C12 C 0.0523(3) -0.8713(3) -0.0548(3) 0.0507(17) Uani 1 1 d .
H12A H 0.0235 -0.8323 -0.0522 0.076 Uiso 1 1 calc R
H12B H 0.0240 -0.9109 -0.0733 0.076 Uiso 1 1 calc R
H12C H 0.0806 -0.8603 -0.0859 0.076 Uiso 1 1 calc R
C13 C 0.1371(3) -0.9512(3) 0.0067(4) 0.0566(18) Uani 1 1 d .
H13A H 0.1645 -0.9400 -0.0251 0.085 Uiso 1 1 calc R
H13B H 0.1055 -0.9878 -0.0137 0.085 Uiso 1 1 calc R
H13C H 0.1667 -0.9662 0.0519 0.085 Uiso 1 1 calc R
C14 C 0.2135(3) -0.6551(3) 0.0125(3) 0.0316(12) Uani 1 1 d .
C15 C 0.1549(3) -0.6230(3) -0.0434(3) 0.0474(16) Uani 1 1 d .
H15A H 0.1358 -0.6567 -0.0800 0.071 Uiso 1 1 calc R
H15B H 0.1716 -0.5838 -0.0644 0.071 Uiso 1 1 calc R
H15C H 0.1199 -0.6080 -0.0217 0.071 Uiso 1 1 calc R
C16 C 0.2699(3) -0.6747(3) -0.0215(4) 0.0512(17) Uani 1 1 d .
H16A H 0.2530 -0.7093 -0.0576 0.077 Uiso 1 1 calc R
H16B H 0.3087 -0.6928 0.0144 0.077 Uiso 1 1 calc R
H16C H 0.2839 -0.6342 -0.0430 0.077 Uiso 1 1 calc R
C17 C 0.2431(3) -0.6018(3) 0.0693(3) 0.0451(15) Uani 1 1 d .
H17A H 0.2584 -0.5621 0.0479 0.068 Uiso 1 1 calc R
H17B H 0.2814 -0.6215 0.1046 0.068 Uiso 1 1 calc R
H17C H 0.2083 -0.5876 0.0918 0.068 Uiso 1 1 calc R
C18 C -0.0298(2) -0.6765(3) 0.0950(3) 0.0250(10) Uani 1 1 d .
C19 C 0.0062(3) -0.6363(3) 0.1548(3) 0.0276(11) Uani 1 1 d .
C20 C 0.0180(2) -0.6807(2) 0.2134(3) 0.0257(10) Uani 1 1 d .
H20 H 0.0408 -0.6680 0.2601 0.031 Uiso 1 1 calc R
C21 C -0.0082(2) -0.7455(2) 0.1935(2) 0.0234(10) Uani 1 1 d .
C22 C -0.0373(2) -0.7422(3) 0.1204(2) 0.0255(10) Uani 1 1 d .
H22 H -0.0591 -0.7791 0.0921 0.031 Uiso 1 1 calc R
C23 C -0.0694(3) -0.6575(3) 0.0191(3) 0.0350(13) Uani 1 1 d .
C24 C -0.1375(3) -0.6245(4) 0.0193(3) 0.0503(17) Uani 1 1 d .
H24A H -0.1291 -0.5839 0.0491 0.075 Uiso 1 1 calc R
H24B H -0.1645 -0.6571 0.0376 0.075 Uiso 1 1 calc R
H24C H -0.1620 -0.6116 -0.0286 0.075 Uiso 1 1 calc R
C25 C -0.0868(3) -0.7219(3) -0.0266(3) 0.0467(15) Uani 1 1 d .
H25A H -0.1173 -0.7508 -0.0089 0.070 Uiso 1 1 calc R
H25B H -0.0452 -0.7471 -0.0248 0.070 Uiso 1 1 calc R
H25C H -0.1088 -0.7088 -0.0752 0.070 Uiso 1 1 calc R
C26 C -0.0321(3) -0.6106(3) -0.0194(3) 0.0446(15) Uani 1 1 d .
H26A H -0.0597 -0.6038 -0.0677 0.067 Uiso 1 1 calc R
H26B H 0.0112 -0.6313 -0.0198 0.067 Uiso 1 1 calc R
H26C H -0.0238 -0.5666 0.0047 0.067 Uiso 1 1 calc R
C27 C 0.0328(3) -0.5621(3) 0.1632(3) 0.0378(13) Uani 1 1 d .
C28 C 0.0904(3) -0.5536(3) 0.1282(4) 0.0489(17) Uani 1 1 d .
H28A H 0.1057 -0.5062 0.1325 0.073 Uiso 1 1 calc R
H28B H 0.0740 -0.5658 0.0784 0.073 Uiso 1 1 calc R
H28C H 0.1280 -0.5835 0.1512 0.073 Uiso 1 1 calc R
C29 C 0.0636(4) -0.5446(3) 0.2403(3) 0.0520(17) Uani 1 1 d .
H29A H 0.0286 -0.5470 0.2653 0.078 Uiso 1 1 calc R
H29B H 0.0825 -0.4985 0.2442 0.078 Uiso 1 1 calc R
H29C H 0.0997 -0.5772 0.2611 0.078 Uiso 1 1 calc R
C30 C -0.0235(3) -0.5099(3) 0.1344(4) 0.0521(17) Uani 1 1 d .
H30A H -0.0595 -0.5161 0.1576 0.078 Uiso 1 1 calc R
H30B H -0.0420 -0.5165 0.0838 0.078 Uiso 1 1 calc R
H30C H -0.0051 -0.4637 0.1435 0.078 Uiso 1 1 calc R
C31 C -0.0091(3) -0.8056(3) 0.2409(3) 0.0302(12) Uani 1 1 d .
C32 C 0.0561(3) -0.8472(3) 0.2515(3) 0.0377(13) Uani 1 1 d .
H32A H 0.0585 -0.8658 0.2063 0.057 Uiso 1 1 calc R
H32B H 0.0563 -0.8846 0.2843 0.057 Uiso 1 1 calc R
H32C H 0.0953 -0.8177 0.2706 0.057 Uiso 1 1 calc R
C33 C -0.0129(4) -0.7817(3) 0.3134(3) 0.0496(17) Uani 1 1 d .
H33A H 0.0263 -0.7531 0.3347 0.074 Uiso 1 1 calc R
H33B H -0.0131 -0.8214 0.3433 0.074 Uiso 1 1 calc R
H33C H -0.0544 -0.7554 0.3084 0.074 Uiso 1 1 calc R
C34 C -0.0691(3) -0.8513(3) 0.2096(4) 0.057(2) Uani 1 1 d .
H34A H -0.1105 -0.8241 0.1975 0.085 Uiso 1 1 calc R
H34B H -0.0723 -0.8863 0.2439 0.085 Uiso 1 1 calc R
H34C H -0.0631 -0.8733 0.1673 0.085 Uiso 1 1 calc R
C35 C 0.2450(3) -0.6518(4) 0.2569(3) 0.0475(16) Uani 1 1 d .
H35 H 0.2532 -0.6474 0.2123 0.057 Uiso 1 1 calc R
C36 C 0.2883(3) -0.6198(3) 0.3124(3) 0.0465(16) Uani 1 1 d .
H36 H 0.3255 -0.5947 0.3058 0.056 Uiso 1 1 calc R
C37 C 0.2778(3) -0.6240(3) 0.3781(3) 0.0434(15) Uani 1 1 d .
C38 C 0.2236(3) -0.6622(3) 0.3837(3) 0.0414(14) Uani 1 1 d .
H38 H 0.2143 -0.6671 0.4278 0.050 Uiso 1 1 calc R
C39 C 0.1828(3) -0.6933(3) 0.3253(3) 0.0383(13) Uani 1 1 d .
H39 H 0.1458 -0.7196 0.3308 0.046 Uiso 1 1 calc R
C40 C 0.3239(4) -0.5885(4) 0.4400(4) 0.069(2) Uani 1 1 d .
H40A H 0.3235 -0.5394 0.4308 0.104 Uiso 1 1 calc R
H40B H 0.3700 -0.6060 0.4478 0.104 Uiso 1 1 calc R
H40C H 0.3084 -0.5968 0.4818 0.104 Uiso 1 1 calc R
Sm2 Sm 0.381618(12) -0.253404(14) 0.390145(14) 0.02580(7) Uani 1 1 d .
N2 N 0.2718(2) -0.1930(2) 0.3096(2) 0.0350(11) Uani 1 1 d .
C41 C 0.3325(3) -0.3821(3) 0.3237(3) 0.0266(11) Uani 1 1 d .
C42 C 0.3992(3) -0.3963(2) 0.3688(3) 0.0277(11) Uani 1 1 d .
C43 C 0.3935(3) -0.3900(3) 0.4397(3) 0.0296(11) Uani 1 1 d .
H43 H 0.4296 -0.3965 0.4808 0.036 Uiso 1 1 calc R
C44 C 0.3273(3) -0.3730(3) 0.4393(3) 0.0287(11) Uani 1 1 d .
C45 C 0.2911(3) -0.3673(3) 0.3683(3) 0.0294(11) Uani 1 1 d .
H45 H 0.2448 -0.3550 0.3523 0.035 Uiso 1 1 calc R
C46 C 0.3033(3) -0.3835(3) 0.2438(3) 0.0341(12) Uani 1 1 d .
C47 C 0.2271(3) -0.3688(3) 0.2230(3) 0.0432(15) Uani 1 1 d .
H47A H 0.2040 -0.4038 0.2431 0.065 Uiso 1 1 calc R
H47B H 0.2097 -0.3693 0.1718 0.065 Uiso 1 1 calc R
H47C H 0.2190 -0.3240 0.2409 0.065 Uiso 1 1 calc R
C48 C 0.3343(3) -0.3286(3) 0.2070(3) 0.0414(14) Uani 1 1 d .
H48A H 0.3249 -0.2835 0.2232 0.062 Uiso 1 1 calc R
H48B H 0.3146 -0.3319 0.1562 0.062 Uiso 1 1 calc R
H48C H 0.3833 -0.3354 0.2181 0.062 Uiso 1 1 calc R
C49 C 0.3101(3) -0.4538(3) 0.2122(3) 0.0470(16) Uani 1 1 d .
H49A H 0.3578 -0.4671 0.2246 0.071 Uiso 1 1 calc R
H49B H 0.2924 -0.4517 0.1610 0.071 Uiso 1 1 calc R
H49C H 0.2844 -0.4875 0.2308 0.071 Uiso 1 1 calc R
C50 C 0.4645(3) -0.4271(3) 0.3579(3) 0.0300(11) Uani 1 1 d .
C51 C 0.4810(3) -0.4078(3) 0.2891(3) 0.0432(15) Uani 1 1 d .
H51A H 0.4453 -0.4247 0.2492 0.065 Uiso 1 1 calc R
H51B H 0.5243 -0.4283 0.2884 0.065 Uiso 1 1 calc R
H51C H 0.4841 -0.3582 0.2860 0.065 Uiso 1 1 calc R
C52 C 0.4607(3) -0.5053(3) 0.3622(3) 0.0427(14) Uani 1 1 d .
H52A H 0.4562 -0.5185 0.4084 0.064 Uiso 1 1 calc R
H52B H 0.5020 -0.5254 0.3552 0.064 Uiso 1 1 calc R
H52C H 0.4215 -0.5219 0.3258 0.064 Uiso 1 1 calc R
C53 C 0.5264(3) -0.4047(3) 0.4175(3) 0.0398(14) Uani 1 1 d .
H53A H 0.5302 -0.3550 0.4175 0.060 Uiso 1 1 calc R
H53B H 0.5674 -0.4251 0.4100 0.060 Uiso 1 1 calc R
H53C H 0.5208 -0.4200 0.4626 0.060 Uiso 1 1 calc R
C54 C 0.2982(3) -0.3671(3) 0.5020(3) 0.0319(12) Uani 1 1 d .
C55 C 0.3483(4) -0.3943(4) 0.5683(3) 0.067(2) Uani 1 1 d .
H55A H 0.3901 -0.3677 0.5780 0.101 Uiso 1 1 calc R
H55B H 0.3582 -0.4422 0.5614 0.101 Uiso 1 1 calc R
H55C H 0.3287 -0.3905 0.6079 0.101 Uiso 1 1 calc R
C56 C 0.2341(4) -0.4089(5) 0.4883(4) 0.077(3) Uani 1 1 d .
H56A H 0.2162 -0.4067 0.5293 0.116 Uiso 1 1 calc R
H56B H 0.2441 -0.4563 0.4794 0.116 Uiso 1 1 calc R
H56C H 0.2005 -0.3907 0.4472 0.116 Uiso 1 1 calc R
C57 C 0.2818(5) -0.2941(4) 0.5146(4) 0.072(2) Uani 1 1 d .
H57A H 0.2457 -0.2776 0.4747 0.107 Uiso 1 1 calc R
H57B H 0.3221 -0.2659 0.5200 0.107 Uiso 1 1 calc R
H57C H 0.2668 -0.2913 0.5574 0.107 Uiso 1 1 calc R
C58 C 0.4777(3) -0.1714(3) 0.4878(3) 0.0300(11) Uani 1 1 d .
C59 C 0.4276(3) -0.1230(3) 0.4510(3) 0.0305(12) Uani 1 1 d .
C60 C 0.4330(3) -0.1197(3) 0.3813(3) 0.0290(11) Uani 1 1 d .
H60 H 0.4053 -0.0923 0.3451 0.035 Uiso 1 1 calc R
C61 C 0.4856(3) -0.1628(3) 0.3731(3) 0.0290(11) Uani 1 1 d .
C62 C 0.5117(2) -0.1949(3) 0.4381(3) 0.0269(11) Uani 1 1 d .
H62 H 0.5470 -0.2276 0.4478 0.032 Uiso 1 1 calc R
C63 C 0.5092(3) -0.1900(3) 0.5660(3) 0.0366(13) Uani 1 1 d .
C64 C 0.5637(3) -0.1360(4) 0.5980(3) 0.0552(18) Uani 1 1 d .
H64A H 0.5425 -0.0910 0.5953 0.083 Uiso 1 1 calc R
H64B H 0.5978 -0.1354 0.5718 0.083 Uiso 1 1 calc R
H64C H 0.5854 -0.1473 0.6472 0.083 Uiso 1 1 calc R
C65 C 0.5433(3) -0.2598(4) 0.5736(3) 0.0537(17) Uani 1 1 d .
H65A H 0.5609 -0.2710 0.6234 0.080 Uiso 1 1 calc R
H65B H 0.5806 -0.2589 0.5517 0.080 Uiso 1 1 calc R
H65C H 0.5103 -0.2943 0.5505 0.080 Uiso 1 1 calc R
C66 C 0.4595(3) -0.1913(4) 0.6114(3) 0.0496(17) Uani 1 1 d .
H66A H 0.4387 -0.1463 0.6106 0.074 Uiso 1 1 calc R
H66B H 0.4838 -0.2031 0.6597 0.074 Uiso 1 1 calc R
H66C H 0.4244 -0.2253 0.5928 0.074 Uiso 1 1 calc R
C67 C 0.3772(3) -0.0767(3) 0.4749(3) 0.0352(13) Uani 1 1 d .
C68 C 0.4139(3) -0.0276(3) 0.5332(3) 0.0434(15) Uani 1 1 d .
H68A H 0.3812 0.0040 0.5438 0.065 Uiso 1 1 calc R
H68B H 0.4479 -0.0018 0.5176 0.065 Uiso 1 1 calc R
H68C H 0.4361 -0.0536 0.5754 0.065 Uiso 1 1 calc R
C69 C 0.3236(3) -0.1163(3) 0.4982(3) 0.0424(15) Uani 1 1 d .
H69A H 0.2931 -0.0844 0.5123 0.064 Uiso 1 1 calc R
H69B H 0.3454 -0.1456 0.5381 0.064 Uiso 1 1 calc R
H69C H 0.2977 -0.1446 0.4594 0.064 Uiso 1 1 calc R
C70 C 0.3385(3) -0.0317(3) 0.4139(3) 0.0430(15) Uani 1 1 d .
H70A H 0.3120 -0.0605 0.3759 0.064 Uiso 1 1 calc R
H70B H 0.3705 -0.0045 0.3968 0.064 Uiso 1 1 calc R
H70C H 0.3080 -0.0014 0.4302 0.064 Uiso 1 1 calc R
C71 C 0.5165(3) -0.1606(3) 0.3120(3) 0.0292(11) Uani 1 1 d .
C72 C 0.4625(3) -0.1605(3) 0.2414(3) 0.0415(14) Uani 1 1 d .
H72A H 0.4843 -0.1587 0.2033 0.062 Uiso 1 1 calc R
H72B H 0.4332 -0.1207 0.2387 0.062 Uiso 1 1 calc R
H72C H 0.4353 -0.2021 0.2371 0.062 Uiso 1 1 calc R
C73 C 0.5580(3) -0.0951(3) 0.3174(3) 0.0445(15) Uani 1 1 d .
H73A H 0.5901 -0.0922 0.3640 0.067 Uiso 1 1 calc R
H73B H 0.5277 -0.0557 0.3100 0.067 Uiso 1 1 calc R
H73C H 0.5828 -0.0955 0.2816 0.067 Uiso 1 1 calc R
C74 C 0.5642(3) -0.2199(3) 0.3140(3) 0.0429(14) Uani 1 1 d .
H74A H 0.6014 -0.2176 0.3571 0.064 Uiso 1 1 calc R
H74B H 0.5823 -0.2177 0.2732 0.064 Uiso 1 1 calc R
H74C H 0.5397 -0.2628 0.3131 0.064 Uiso 1 1 calc R
C75 C 0.2126(3) -0.1935(3) 0.3254(3) 0.0330(12) Uani 1 1 d .
H75 H 0.2093 -0.2203 0.3642 0.040 Uiso 1 1 calc R
C76 C 0.1568(3) -0.1582(3) 0.2894(3) 0.0373(13) Uani 1 1 d .
H76 H 0.1163 -0.1603 0.3037 0.045 Uiso 1 1 calc R
C77 C 0.1595(3) -0.1191(3) 0.2317(3) 0.0394(14) Uani 1 1 d .
C78 C 0.2202(3) -0.1187(3) 0.2146(3) 0.0393(14) Uani 1 1 d .
H78 H 0.2246 -0.0933 0.1753 0.047 Uiso 1 1 calc R
C79 C 0.2746(3) -0.1552(3) 0.2548(3) 0.0387(13) Uani 1 1 d .
H79 H 0.3161 -0.1532 0.2425 0.046 Uiso 1 1 calc R
C80 C 0.0996(3) -0.0791(4) 0.1916(4) 0.067(2) Uani 1 1 d .
H80A H 0.1006 -0.0338 0.2126 0.101 Uiso 1 1 calc R
H80B H 0.0581 -0.1027 0.1933 0.101 Uiso 1 1 calc R
H80C H 0.1008 -0.0746 0.1427 0.101 Uiso 1 1 calc R

loop_
_atom_site_aniso_label
_atom_site_aniso_U_11
_atom_site_aniso_U_22
_atom_site_aniso_U_33
_atom_site_aniso_U_23
_atom_site_aniso_U_13
_atom_site_aniso_U_12
Sm1 0.02174(12) 0.02880(14) 0.02492(13) -0.00112(11) 0.00612(10) -0.00115(10)
N1 0.032(3) 0.055(3) 0.033(3) -0.007(2) 0.002(2) -0.010(2)
C1 0.022(2) 0.028(3) 0.035(3) 0.003(2) 0.009(2) 0.005(2)
C2 0.029(3) 0.028(3) 0.029(3) -0.002(2) 0.011(2) 0.004(2)
C3 0.026(2) 0.041(3) 0.021(2) -0.002(2) 0.006(2) 0.004(2)
C4 0.023(2) 0.036(3) 0.031(3) 0.000(2) 0.011(2) 0.005(2)
C5 0.021(2) 0.032(3) 0.032(3) -0.002(2) 0.006(2) -0.005(2)
C6 0.025(3) 0.038(3) 0.042(3) 0.002(3) 0.002(2) 0.008(2)
C7 0.054(4) 0.093(6) 0.081(6) 0.038(5) 0.028(4) 0.047(4)
C8 0.066(5) 0.057(5) 0.068(5) 0.017(4) -0.026(4) -0.010(4)
C9 0.045(4) 0.053(4) 0.059(4) 0.019(3) 0.009(3) 0.008(3)
C10 0.038(3) 0.028(3) 0.034(3) -0.008(2) 0.007(2) -0.001(2)
C11 0.050(4) 0.053(4) 0.050(4) -0.010(3) 0.019(3) -0.017(3)
C12 0.058(4) 0.044(4) 0.041(4) -0.009(3) -0.001(3) -0.009(3)
C13 0.055(4) 0.047(4) 0.066(5) -0.017(3) 0.013(4) 0.004(3)
C14 0.028(3) 0.036(3) 0.033(3) 0.001(2) 0.011(2) -0.003(2)
C15 0.046(4) 0.047(4) 0.049(4) 0.012(3) 0.012(3) -0.010(3)
C16 0.055(4) 0.055(4) 0.056(4) 0.000(3) 0.035(3) -0.006(3)
C17 0.049(4) 0.044(4) 0.046(4) -0.002(3) 0.019(3) -0.020(3)
C18 0.023(2) 0.029(3) 0.024(3) 0.008(2) 0.008(2) 0.007(2)
C19 0.030(3) 0.023(3) 0.034(3) 0.003(2) 0.015(2) 0.004(2)
C20 0.031(3) 0.025(3) 0.024(3) -0.001(2) 0.012(2) -0.001(2)
C21 0.025(2) 0.020(2) 0.027(2) 0.005(2) 0.0098(19) 0.0013(19)
C22 0.022(2) 0.027(3) 0.029(3) 0.000(2) 0.0084(19) -0.0003(19)
C23 0.032(3) 0.045(4) 0.030(3) 0.013(2) 0.013(2) 0.011(2)
C24 0.033(3) 0.076(5) 0.042(4) 0.016(3) 0.010(3) 0.021(3)
C25 0.041(3) 0.065(5) 0.031(3) 0.005(3) 0.006(3) 0.004(3)
C26 0.050(4) 0.050(4) 0.038(3) 0.015(3) 0.020(3) 0.007(3)
C27 0.049(3) 0.017(3) 0.052(4) 0.006(2) 0.021(3) 0.000(2)
C28 0.051(4) 0.029(3) 0.077(5) 0.006(3) 0.033(4) -0.006(3)
C29 0.073(5) 0.024(3) 0.062(4) -0.013(3) 0.025(4) -0.020(3)
C30 0.063(4) 0.028(3) 0.074(5) 0.006(3) 0.033(4) 0.011(3)
C31 0.031(3) 0.029(3) 0.032(3) 0.010(2) 0.012(2) -0.003(2)
C32 0.041(3) 0.031(3) 0.040(3) 0.008(3) 0.009(3) 0.005(2)
C33 0.075(5) 0.040(4) 0.044(4) 0.014(3) 0.035(3) 0.013(3)
C34 0.041(4) 0.043(4) 0.078(5) 0.033(4) 0.003(3) -0.012(3)
C35 0.044(4) 0.068(5) 0.032(3) 0.005(3) 0.012(3) -0.019(3)
C36 0.038(3) 0.057(4) 0.045(4) -0.004(3) 0.012(3) -0.019(3)
C37 0.040(3) 0.055(4) 0.034(3) -0.012(3) 0.007(3) -0.010(3)
C38 0.039(3) 0.052(4) 0.033(3) 0.001(3) 0.009(3) -0.001(3)
C39 0.036(3) 0.046(4) 0.034(3) -0.001(3) 0.011(2) -0.014(3)
C40 0.055(4) 0.098(6) 0.053(5) -0.032(4) 0.011(4) -0.028(4)
Sm2 0.02368(12) 0.02518(14) 0.02799(14) 0.00024(11) 0.00616(10) -0.00056(10)
N2 0.029(2) 0.033(3) 0.039(3) -0.001(2) 0.004(2) -0.0016(19)
C41 0.029(3) 0.027(3) 0.024(3) -0.001(2) 0.008(2) -0.004(2)
C42 0.029(3) 0.020(3) 0.035(3) 0.000(2) 0.011(2) 0.000(2)
C43 0.029(3) 0.028(3) 0.029(3) 0.004(2) 0.004(2) -0.003(2)
C44 0.033(3) 0.025(3) 0.027(3) 0.003(2) 0.007(2) -0.002(2)
C45 0.026(3) 0.030(3) 0.033(3) 0.004(2) 0.009(2) -0.003(2)
C46 0.036(3) 0.036(3) 0.027(3) 0.000(2) 0.004(2) 0.001(2)
C47 0.037(3) 0.059(4) 0.026(3) -0.004(3) -0.004(2) 0.001(3)
C48 0.053(4) 0.036(3) 0.037(3) 0.002(3) 0.016(3) 0.003(3)
C49 0.059(4) 0.040(4) 0.037(3) -0.014(3) 0.005(3) -0.001(3)
C50 0.029(3) 0.033(3) 0.030(3) -0.003(2) 0.009(2) 0.005(2)
C51 0.041(3) 0.053(4) 0.041(3) -0.008(3) 0.021(3) -0.003(3)
C52 0.034(3) 0.037(3) 0.057(4) -0.003(3) 0.011(3) 0.003(3)
C53 0.024(3) 0.048(4) 0.048(4) -0.007(3) 0.011(3) -0.002(2)
C54 0.034(3) 0.036(3) 0.028(3) 0.004(2) 0.010(2) -0.002(2)
C55 0.065(5) 0.109(7) 0.032(4) 0.023(4) 0.020(3) 0.022(4)
C56 0.080(6) 0.107(7) 0.061(5) -0.026(5) 0.045(4) -0.051(5)
C57 0.124(7) 0.042(4) 0.067(5) 0.003(4) 0.057(5) 0.017(4)
C58 0.029(3) 0.034(3) 0.025(3) -0.006(2) 0.005(2) -0.006(2)
C59 0.031(3) 0.028(3) 0.034(3) -0.004(2) 0.013(2) -0.003(2)
C60 0.028(3) 0.028(3) 0.030(3) -0.003(2) 0.006(2) -0.008(2)
C61 0.031(3) 0.025(3) 0.033(3) -0.003(2) 0.011(2) -0.007(2)
C62 0.026(2) 0.028(3) 0.029(3) -0.002(2) 0.011(2) -0.002(2)
C63 0.033(3) 0.047(4) 0.029(3) -0.005(2) 0.008(2) -0.008(3)
C64 0.041(4) 0.083(5) 0.037(4) -0.008(3) 0.002(3) -0.018(3)
C65 0.064(4) 0.067(5) 0.026(3) 0.012(3) 0.005(3) 0.009(4)
C66 0.053(4) 0.068(5) 0.031(3) 0.002(3) 0.016(3) -0.006(3)
C67 0.035(3) 0.029(3) 0.046(3) -0.008(2) 0.018(3) -0.006(2)
C68 0.044(3) 0.036(3) 0.054(4) -0.020(3) 0.020(3) -0.007(3)
C69 0.033(3) 0.047(4) 0.053(4) -0.008(3) 0.020(3) -0.006(3)
C70 0.046(3) 0.032(3) 0.056(4) -0.004(3) 0.022(3) 0.008(3)
C71 0.030(3) 0.029(3) 0.032(3) 0.002(2) 0.013(2) 0.004(2)
C72 0.032(3) 0.061(4) 0.031(3) -0.005(3) 0.009(2) -0.001(3)
C73 0.050(4) 0.049(4) 0.041(3) -0.005(3) 0.023(3) -0.016(3)
C74 0.042(3) 0.045(4) 0.048(4) 0.000(3) 0.024(3) 0.004(3)
C75 0.032(3) 0.028(3) 0.038(3) -0.003(2) 0.007(2) -0.006(2)
C76 0.024(3) 0.041(3) 0.046(3) 0.002(3) 0.008(2) 0.000(2)
C77 0.028(3) 0.037(3) 0.049(4) 0.010(3) 0.003(3) -0.003(2)
C78 0.038(3) 0.041(4) 0.038(3) 0.014(3) 0.009(3) -0.004(3)
C79 0.031(3) 0.037(3) 0.049(4) -0.002(3) 0.012(3) 0.002(2)
C80 0.033(4) 0.083(6) 0.080(5) 0.040(5) 0.006(4) 0.005(3)

loop_
_atom_type_symbol
_atom_type_description
_atom_type_scat_dispersion_real
_atom_type_scat_dispersion_imag
_atom_type_scat_source
C C 0.0033 0.0016 'International Tables Vol C Tables 4.2.6.8 and 6.1.1.4'
H H 0.0000 0.0000 'International Tables Vol C Tables 4.2.6.8 and 6.1.1.4'
N N 0.0061 0.0033 'International Tables Vol C Tables 4.2.6.8 and 6.1.1.4'
Sm Sm -0.1638 3.4418 'International Tables Vol C Tables 4.2.6.8 and 6.1.1.4'

loop_
_geom_angle_atom_site_label_1
_geom_angle_atom_site_label_2
_geom_angle_atom_site_label_3
_geom_angle
N1 Sm1 C20 77.15(15)
N1 Sm1 C19 90.79(15)
C20 Sm1 C19 28.96(14)
N1 Sm1 C3 127.82(14)
C20 Sm1 C3 152.15(14)
C19 Sm1 C3 126.88(15)
N1 Sm1 C1 93.81(15)
C20 Sm1 C1 156.70(14)
C19 Sm1 C1 173.89(15)
C3 Sm1 C1 47.02(15)
N1 Sm1 C21 95.23(14)
C20 Sm1 C21 28.39(13)
C19 Sm1 C21 47.90(14)
C3 Sm1 C21 136.29(14)
C1 Sm1 C21 135.36(14)
N1 Sm1 C5 82.76(14)
C20 Sm1 C5 159.39(14)
C19 Sm1 C5 149.04(14)
C3 Sm1 C5 45.88(14)
C1 Sm1 C5 28.53(14)
C21 Sm1 C5 162.58(14)
N1 Sm1 C2 122.84(15)
C20 Sm1 C2 152.30(14)
C19 Sm1 C2 146.07(15)
C3 Sm1 C2 28.70(14)
C1 Sm1 C2 29.04(14)
C21 Sm1 C2 124.22(14)
C5 Sm1 C2 46.91(14)
N1 Sm1 C22 121.86(14)
C20 Sm1 C22 46.11(14)
C19 Sm1 C22 47.05(14)
C3 Sm1 C22 110.29(14)
C1 Sm1 C22 132.22(14)
C21 Sm1 C22 28.33(13)
C5 Sm1 C22 154.51(14)
C2 Sm1 C22 108.31(14)
N1 Sm1 C18 119.56(15)
C20 Sm1 C18 47.02(14)
C19 Sm1 C18 29.11(14)
C3 Sm1 C18 105.13(14)
C1 Sm1 C18 146.62(15)
C21 Sm1 C18 47.34(13)
C5 Sm1 C18 147.13(14)
C2 Sm1 C18 117.60(14)
C22 Sm1 C18 28.16(13)
N1 Sm1 C4 101.49(14)
C20 Sm1 C4 154.95(15)
C19 Sm1 C4 127.54(14)
C3 Sm1 C4 28.34(14)
C1 Sm1 C4 47.47(14)
C21 Sm1 C4 162.91(14)
C5 Sm1 C4 28.04(14)
C2 Sm1 C4 47.63(15)
C22 Sm1 C4 134.65(14)
C18 Sm1 C4 119.14(13)
C35 N1 C39 115.3(5)
C35 N1 Sm1 117.0(4)
C39 N1 Sm1 127.1(4)
C5 C1 C2 106.5(4)
C5 C1 C6 119.2(5)
C2 C1 C6 133.7(5)
C5 C1 Sm1 75.8(3)
C2 C1 Sm1 75.8(3)
C6 C1 Sm1 120.6(3)
C3 C2 C1 105.9(4)
C3 C2 C10 120.9(5)
C1 C2 C10 133.0(5)
C3 C2 Sm1 74.8(3)
C1 C2 Sm1 75.2(3)
C10 C2 Sm1 119.6(3)
C4 C3 C2 111.2(5)
C4 C3 Sm1 78.0(3)
C2 C3 Sm1 76.5(3)
C4 C3 H3 124.4
C2 C3 H3 124.4
Sm1 C3 H3 112.9
C5 C4 C3 104.9(5)
C5 C4 C14 126.1(5)
C3 C4 C14 127.5(5)
C5 C4 Sm1 74.4(3)
C3 C4 Sm1 73.6(3)
C14 C4 Sm1 127.4(3)
C4 C5 C1 111.5(4)
C4 C5 Sm1 77.6(3)
C1 C5 Sm1 75.7(3)
C4 C5 H5 124.3
C1 C5 H5 124.3
Sm1 C5 H5 114.2
C9 C6 C7 109.5(6)
C9 C6 C1 116.4(4)
C7 C6 C1 109.4(5)
C9 C6 C8 103.6(5)
C7 C6 C8 106.9(6)
C1 C6 C8 110.6(5)
C6 C7 H7A 109.5
C6 C7 H7B 109.5
H7A C7 H7B 109.5
C6 C7 H7C 109.5
H7A C7 H7C 109.5
H7B C7 H7C 109.5
C6 C8 H8A 109.5
C6 C8 H8B 109.5
H8A C8 H8B 109.5
C6 C8 H8C 109.5
H8A C8 H8C 109.5
H8B C8 H8C 109.5
C6 C9 H9A 109.5
C6 C9 H9B 109.5
H9A C9 H9B 109.5
C6 C9 H9C 109.5
H9A C9 H9C 109.5
H9B C9 H9C 109.5
C12 C10 C11 107.1(5)
C12 C10 C2 111.1(5)
C11 C10 C2 113.5(4)
C12 C10 C13 104.1(5)
C11 C10 C13 109.2(5)
C2 C10 C13 111.4(5)
C10 C11 H11A 109.5
C10 C11 H11B 109.5
H11A C11 H11B 109.5
C10 C11 H11C 109.5
H11A C11 H11C 109.5
H11B C11 H11C 109.5
C10 C12 H12A 109.5
C10 C12 H12B 109.5
H12A C12 H12B 109.5
C10 C12 H12C 109.5
H12A C12 H12C 109.5
H12B C12 H12C 109.5
C10 C13 H13A 109.5
C10 C13 H13B 109.5
H13A C13 H13B 109.5
C10 C13 H13C 109.5
H13A C13 H13C 109.5
H13B C13 H13C 109.5
C15 C14 C4 112.1(4)
C15 C14 C17 109.0(5)
C4 C14 C17 112.0(4)
C15 C14 C16 108.9(5)
C4 C14 C16 107.6(5)
C17 C14 C16 107.2(5)
C14 C15 H15A 109.5
C14 C15 H15B 109.5
H15A C15 H15B 109.5
C14 C15 H15C 109.5
H15A C15 H15C 109.5
H15B C15 H15C 109.5
C14 C16 H16A 109.5
C14 C16 H16B 109.5
H16A C16 H16B 109.5
C14 C16 H16C 109.5
H16A C16 H16C 109.5
H16B C16 H16C 109.5
C14 C17 H17A 109.5
C14 C17 H17B 109.5
H17A C17 H17B 109.5
C14 C17 H17C 109.5
H17A C17 H17C 109.5
H17B C17 H17C 109.5
C22 C18 C19 106.9(4)
C22 C18 C23 119.1(5)
C19 C18 C23 132.8(5)
C22 C18 Sm1 75.5(3)
C19 C18 Sm1 73.8(3)
C23 C18 Sm1 125.9(3)
C20 C19 C18 105.6(4)
C20 C19 C27 120.9(5)
C18 C19 C27 133.5(5)
C20 C19 Sm1 74.1(3)
C18 C19 Sm1 77.1(3)
C27 C19 Sm1 112.2(3)
C21 C20 C19 111.3(4)
C21 C20 Sm1 77.9(3)
C19 C20 Sm1 76.9(3)
C21 C20 H20 124.3
C19 C20 H20 124.3
Sm1 C20 H20 112.8
C20 C21 C22 105.7(4)
C20 C21 C31 127.3(4)
C22 C21 C31 127.0(5)
C20 C21 Sm1 73.8(3)
C22 C21 Sm1 76.5(3)
C31 C21 Sm1 117.7(3)
C18 C22 C21 110.6(4)
C18 C22 Sm1 76.3(3)
C21 C22 Sm1 75.1(3)
C18 C22 H22 124.7
C21 C22 H22 124.7
Sm1 C22 H22 115.7
C26 C23 C25 105.6(5)
C26 C23 C24 109.1(5)
C25 C23 C24 106.4(5)
C26 C23 C18 115.3(5)
C25 C23 C18 110.5(5)
C24 C23 C18 109.6(4)
C23 C24 H24A 109.5
C23 C24 H24B 109.5
H24A C24 H24B 109.5
C23 C24 H24C 109.5
H24A C24 H24C 109.5
H24B C24 H24C 109.5
C23 C25 H25A 109.5
C23 C25 H25B 109.5
H25A C25 H25B 109.5
C23 C25 H25C 109.5
H25A C25 H25C 109.5
H25B C25 H25C 109.5
C23 C26 H26A 109.5
C23 C26 H26B 109.5
H26A C26 H26B 109.5
C23 C26 H26C 109.5
H26A C26 H26C 109.5
H26B C26 H26C 109.5
C29 C27 C28 105.6(5)
C29 C27 C30 106.7(5)
C28 C27 C30 110.9(5)
C29 C27 C19 111.0(4)
C28 C27 C19 110.2(4)
C30 C27 C19 112.3(5)
C27 C28 H28A 109.5
C27 C28 H28B 109.5
H28A C28 H28B 109.5
C27 C28 H28C 109.5
H28A C28 H28C 109.5
H28B C28 H28C 109.5
C27 C29 H29A 109.5
C27 C29 H29B 109.5
H29A C29 H29B 109.5
C27 C29 H29C 109.5
H29A C29 H29C 109.5
H29B C29 H29C 109.5
C27 C30 H30A 109.5
C27 C30 H30B 109.5
H30A C30 H30B 109.5
C27 C30 H30C 109.5
H30A C30 H30C 109.5
H30B C30 H30C 109.5
C21 C31 C34 110.8(4)
C21 C31 C33 110.8(4)
C34 C31 C33 108.7(5)
C21 C31 C32 110.0(4)
C34 C31 C32 108.9(5)
C33 C31 C32 107.5(5)
C31 C32 H32A 109.5
C31 C32 H32B 109.5
H32A C32 H32B 109.5
C31 C32 H32C 109.5
H32A C32 H32C 109.5
H32B C32 H32C 109.5
C31 C33 H33A 109.5
C31 C33 H33B 109.5
H33A C33 H33B 109.5
C31 C33 H33C 109.5
H33A C33 H33C 109.5
H33B C33 H33C 109.5
C31 C34 H34A 109.5
C31 C34 H34B 109.5
H34A C34 H34B 109.5
C31 C34 H34C 109.5
H34A C34 H34C 109.5
H34B C34 H34C 109.5
N1 C35 C36 124.5(6)
N1 C35 H35 117.7
C36 C35 H35 117.7
C35 C36 C37 119.8(5)
C35 C36 H36 120.1
C37 C36 H36 120.1
C38 C37 C36 116.7(5)
C38 C37 C40 122.2(6)
C36 C37 C40 121.1(6)
C39 C38 C37 119.8(5)
C39 C38 H38 120.1
C37 C38 H38 120.1
N1 C39 C38 123.9(5)
N1 C39 H39 118.1
C38 C39 H39 118.1
C37 C40 H40A 109.5
C37 C40 H40B 109.5
H40A C40 H40B 109.5
C37 C40 H40C 109.5
H40A C40 H40C 109.5
H40B C40 H40C 109.5
N2 Sm2 C62 126.18(14)
N2 Sm2 C43 127.29(14)
C62 Sm2 C43 106.47(15)
N2 Sm2 C60 79.68(14)
C62 Sm2 C60 46.70(15)
C43 Sm2 C60 152.99(15)
N2 Sm2 C58 118.15(15)
C62 Sm2 C58 29.14(13)
C43 Sm2 C58 108.66(15)
C60 Sm2 C58 47.42(15)
N2 Sm2 C45 81.22(14)
C62 Sm2 C45 152.13(15)
C43 Sm2 C45 46.13(15)
C60 Sm2 C45 160.88(15)
C58 Sm2 C45 147.49(15)
N2 Sm2 C61 101.02(15)
C62 Sm2 C61 28.46(14)
C43 Sm2 C61 128.92(15)
C60 Sm2 C61 28.69(14)
C58 Sm2 C61 47.97(14)
C45 Sm2 C61 159.94(14)
N2 Sm2 C42 117.84(14)
C62 Sm2 C42 107.51(14)
C43 Sm2 C42 29.29(14)
C60 Sm2 C42 145.63(14)
C58 Sm2 C42 123.94(15)
C45 Sm2 C42 47.06(14)
C61 Sm2 C42 117.35(14)
N2 Sm2 C59 88.98(15)
C62 Sm2 C59 47.55(14)
C43 Sm2 C59 135.02(15)
C60 Sm2 C59 28.65(14)
C58 Sm2 C59 29.19(15)
C45 Sm2 C59 152.01(14)
C61 Sm2 C59 47.82(14)
C42 Sm2 C59 152.87(15)
N2 Sm2 C44 102.83(14)
C62 Sm2 C44 129.51(15)
C43 Sm2 C44 28.26(14)
C60 Sm2 C44 162.73(14)
C58 Sm2 C44 119.42(15)
C45 Sm2 C44 28.29(14)
C61 Sm2 C44 156.08(15)
C42 Sm2 C44 47.93(14)
C59 Sm2 C44 134.17(15)
N2 Sm2 C41 89.04(14)
C62 Sm2 C41 133.38(14)
C43 Sm2 C41 47.24(15)
C60 Sm2 C41 149.60(14)
C58 Sm2 C41 152.81(15)
C45 Sm2 C41 28.40(13)
C61 Sm2 C41 131.62(14)
C42 Sm2 C41 28.96(14)
C59 Sm2 C41 177.74(15)
C44 Sm2 C41 47.49(14)
C79 N2 C75 116.2(5)
C79 N2 Sm2 121.2(4)
C75 N2 Sm2 122.3(4)
C45 C41 C42 106.5(4)
C45 C41 C46 121.0(5)
C42 C41 C46 132.4(5)
C45 C41 Sm2 74.4(3)
C42 C41 Sm2 74.5(3)
C46 C41 Sm2 118.3(3)
C41 C42 C43 105.6(4)
C41 C42 C50 134.8(5)
C43 C42 C50 118.3(5)
C41 C42 Sm2 76.5(3)
C43 C42 Sm2 74.2(3)
C50 C42 Sm2 123.6(3)
C44 C43 C42 110.6(5)
C44 C43 Sm2 77.4(3)
C42 C43 Sm2 76.5(3)
C44 C43 H43 124.7
C42 C43 H43 124.7
Sm2 C43 H43 113.3
C43 C44 C45 105.9(4)
C43 C44 C54 127.8(5)
C45 C44 C54 126.2(5)
C43 C44 Sm2 74.3(3)
C45 C44 Sm2 75.2(3)
C54 C44 Sm2 119.2(3)
C44 C45 C41 111.3(5)
C44 C45 Sm2 76.5(3)
C41 C45 Sm2 77.2(3)
C44 C45 H45 124.3
C41 C45 H45 124.3
Sm2 C45 H45 113.8
C41 C46 C47 111.0(4)
C41 C46 C48 112.4(5)
C47 C46 C48 105.5(5)
C41 C46 C49 112.5(5)
C47 C46 C49 105.0(5)
C48 C46 C49 109.9(5)
C46 C47 H47A 109.5
C46 C47 H47B 109.5
H47A C47 H47B 109.5
C46 C47 H47C 109.5
H47A C47 H47C 109.5
H47B C47 H47C 109.5
C46 C48 H48A 109.5
C46 C48 H48B 109.5
H48A C48 H48B 109.5
C46 C48 H48C 109.5
H48A C48 H48C 109.5
H48B C48 H48C 109.5
C46 C49 H49A 109.5
C46 C49 H49B 109.5
H49A C49 H49B 109.5
C46 C49 H49C 109.5
H49A C49 H49C 109.5
H49B C49 H49C 109.5
C51 C50 C42 116.1(5)
C51 C50 C52 108.7(5)
C42 C50 C52 108.9(4)
C51 C50 C53 105.8(4)
C42 C50 C53 110.5(4)
C52 C50 C53 106.5(5)
C50 C51 H51A 109.5
C50 C51 H51B 109.5
H51A C51 H51B 109.5
C50 C51 H51C 109.5
H51A C51 H51C 109.5
H51B C51 H51C 109.5
C50 C52 H52A 109.5
C50 C52 H52B 109.5
H52A C52 H52B 109.5
C50 C52 H52C 109.5
H52A C52 H52C 109.5
H52B C52 H52C 109.5
C50 C53 H53A 109.5
C50 C53 H53B 109.5
H53A C53 H53B 109.5
C50 C53 H53C 109.5
H53A C53 H53C 109.5
H53B C53 H53C 109.5
C57 C54 C56 108.8(6)
C57 C54 C44 111.3(5)
C56 C54 C44 109.2(5)
C57 C54 C55 108.6(6)
C56 C54 C55 108.3(6)
C44 C54 C55 110.5(5)
C54 C55 H55A 109.5
C54 C55 H55B 109.5
H55A C55 H55B 109.5
C54 C55 H55C 109.5
H55A C55 H55C 109.5
H55B C55 H55C 109.5
C54 C56 H56A 109.5
C54 C56 H56B 109.5
H56A C56 H56B 109.5
C54 C56 H56C 109.5
H56A C56 H56C 109.5
H56B C56 H56C 109.5
C54 C57 H57A 109.5
C54 C57 H57B 109.5
H57A C57 H57B 109.5
C54 C57 H57C 109.5
H57A C57 H57C 109.5
H57B C57 H57C 109.5
C62 C58 C59 106.3(4)
C62 C58 C63 117.6(5)
C59 C58 C63 134.7(5)
C62 C58 Sm2 74.3(3)
C59 C58 Sm2 76.2(3)
C63 C58 Sm2 124.6(3)
C60 C59 C58 106.6(4)
C60 C59 C67 120.6(5)
C58 C59 C67 132.7(5)
C60 C59 Sm2 74.8(3)
C58 C59 Sm2 74.6(3)
C67 C59 Sm2 118.8(3)
C59 C60 C61 110.5(5)
C59 C60 Sm2 76.6(3)
C61 C60 Sm2 76.4(3)
C59 C60 H60 124.8
C61 C60 H60 124.8
Sm2 C60 H60 114.2
C62 C61 C60 106.0(4)
C62 C61 C71 127.6(5)
C60 C61 C71 125.0(5)
C62 C61 Sm2 74.0(3)
C60 C61 Sm2 75.0(3)
C71 C61 Sm2 126.9(3)
C61 C62 C58 110.6(5)
C61 C62 Sm2 77.6(3)
C58 C62 Sm2 76.5(3)
C61 C62 H62 124.7
C58 C62 H62 124.7
Sm2 C62 H62 113.2
C65 C63 C66 106.7(5)
C65 C63 C64 108.3(5)
C66 C63 C64 107.2(5)
C65 C63 C58 111.3(5)
C66 C63 C58 115.2(5)
C64 C63 C58 107.8(5)
C63 C64 H64A 109.5
C63 C64 H64B 109.5
H64A C64 H64B 109.5
C63 C64 H64C 109.5
H64A C64 H64C 109.5
H64B C64 H64C 109.5
C63 C65 H65A 109.5
C63 C65 H65B 109.5
H65A C65 H65B 109.5
C63 C65 H65C 109.5
H65A C65 H65C 109.5
H65B C65 H65C 109.5
C63 C66 H66A 109.5
C63 C66 H66B 109.5
H66A C66 H66B 109.5
C63 C66 H66C 109.5
H66A C66 H66C 109.5
H66B C66 H66C 109.5
C69 C67 C70 105.7(5)
C69 C67 C68 109.9(5)
C70 C67 C68 105.9(5)
C69 C67 C59 113.2(5)
C70 C67 C59 110.2(5)
C68 C67 C59 111.5(5)
C67 C68 H68A 109.5
C67 C68 H68B 109.5
H68A C68 H68B 109.5
C67 C68 H68C 109.5
H68A C68 H68C 109.5
H68B C68 H68C 109.5
C67 C69 H69A 109.5
C67 C69 H69B 109.5
H69A C69 H69B 109.5
C67 C69 H69C 109.5
H69A C69 H69C 109.5
H69B C69 H69C 109.5
C67 C70 H70A 109.5
C67 C70 H70B 109.5
H70A C70 H70B 109.5
C67 C70 H70C 109.5
H70A C70 H70C 109.5
H70B C70 H70C 109.5
C61 C71 C74 111.5(4)
C61 C71 C72 111.9(4)
C74 C71 C72 109.2(5)
C61 C71 C73 108.4(4)
C74 C71 C73 107.4(5)
C72 C71 C73 108.3(5)
C71 C72 H72A 109.5
C71 C72 H72B 109.5
H72A C72 H72B 109.5
C71 C72 H72C 109.5
H72A C72 H72C 109.5
H72B C72 H72C 109.5
C71 C73 H73A 109.5
C71 C73 H73B 109.5
H73A C73 H73B 109.5
C71 C73 H73C 109.5
H73A C73 H73C 109.5
H73B C73 H73C 109.5
C71 C74 H74A 109.5
C71 C74 H74B 109.5
H74A C74 H74B 109.5
C71 C74 H74C 109.5
H74A C74 H74C 109.5
H74B C74 H74C 109.5
N2 C75 C76 124.3(5)
N2 C75 H75 117.8
C76 C75 H75 117.8
C75 C76 C77 119.5(5)
C75 C76 H76 120.3
C77 C76 H76 120.3
C78 C77 C76 116.6(5)
C78 C77 C80 122.4(5)
C76 C77 C80 121.0(5)
C77 C78 C79 120.0(5)
C77 C78 H78 120.0
C79 C78 H78 120.0
N2 C79 C78 123.3(5)
N2 C79 H79 118.4
C78 C79 H79 118.4
C77 C80 H80A 109.5
C77 C80 H80B 109.5
H80A C80 H80B 109.5
C77 C80 H80C 109.5
H80A C80 H80C 109.5
H80B C80 H80C 109.5

loop_
_geom_bond_atom_site_label_1
_geom_bond_atom_site_label_2
_geom_bond_distance
Sm1 N1 2.710(5)
Sm1 C20 2.821(5)
Sm1 C19 2.857(5)
Sm1 C3 2.857(5)
Sm1 C1 2.872(5)
Sm1 C21 2.872(4)
Sm1 C5 2.872(5)
Sm1 C2 2.880(5)
Sm1 C22 2.890(4)
Sm1 C18 2.900(5)
Sm1 C4 2.913(5)
N1 C35 1.327(7)
N1 C39 1.342(7)
C1 C5 1.416(7)
C1 C2 1.442(7)
C1 C6 1.550(7)
C2 C3 1.422(7)
C2 C10 1.533(7)
C3 C4 1.414(7)
C3 H3 0.9500
C4 C5 1.402(7)
C4 C14 1.537(7)
C5 H5 0.9500
C6 C9 1.526(8)
C6 C7 1.532(8)
C6 C8 1.551(9)
C7 H7A 0.9800
C7 H7B 0.9800
C7 H7C 0.9800
C8 H8A 0.9800
C8 H8B 0.9800
C8 H8C 0.9800
C9 H9A 0.9800
C9 H9B 0.9800
C9 H9C 0.9800
C10 C12 1.518(8)
C10 C11 1.520(8)
C10 C13 1.545(8)
C11 H11A 0.9800
C11 H11B 0.9800
C11 H11C 0.9800
C12 H12A 0.9800
C12 H12B 0.9800
C12 H12C 0.9800
C13 H13A 0.9800
C13 H13B 0.9800
C13 H13C 0.9800
C14 C15 1.533(8)
C14 C17 1.538(8)
C14 C16 1.542(7)
C15 H15A 0.9800
C15 H15B 0.9800
C15 H15C 0.9800
C16 H16A 0.9800
C16 H16B 0.9800
C16 H16C 0.9800
C17 H17A 0.9800
C17 H17B 0.9800
C17 H17C 0.9800
C18 C22 1.409(7)
C18 C19 1.447(7)
C18 C23 1.549(7)
C19 C20 1.420(7)
C19 C27 1.549(7)
C20 C21 1.397(7)
C20 H20 0.9500
C21 C22 1.410(6)
C21 C31 1.512(6)
C22 H22 0.9500
C23 C26 1.530(7)
C23 C25 1.539(8)
C23 C24 1.545(7)
C24 H24A 0.9800
C24 H24B 0.9800
C24 H24C 0.9800
C25 H25A 0.9800
C25 H25B 0.9800
C25 H25C 0.9800
C26 H26A 0.9800
C26 H26B 0.9800
C26 H26C 0.9800
C27 C29 1.525(8)
C27 C28 1.537(8)
C27 C30 1.537(8)
C28 H28A 0.9800
C28 H28B 0.9800
C28 H28C 0.9800
C29 H29A 0.9800
C29 H29B 0.9800
C29 H29C 0.9800
C30 H30A 0.9800
C30 H30B 0.9800
C30 H30C 0.9800
C31 C34 1.515(8)
C31 C33 1.533(8)
C31 C32 1.536(7)
C32 H32A 0.9800
C32 H32B 0.9800
C32 H32C 0.9800
C33 H33A 0.9800
C33 H33B 0.9800
C33 H33C 0.9800
C34 H34A 0.9800
C34 H34B 0.9800
C34 H34C 0.9800
C35 C36 1.365(8)
C35 H35 0.9500
C36 C37 1.378(8)
C36 H36 0.9500
C37 C38 1.375(8)
C37 C40 1.502(8)
C38 C39 1.372(8)
C38 H38 0.9500
C39 H39 0.9500
C40 H40A 0.9800
C40 H40B 0.9800
C40 H40C 0.9800
Sm2 N2 2.663(4)
Sm2 C62 2.828(5)
Sm2 C43 2.844(5)
Sm2 C60 2.855(5)
Sm2 C58 2.856(5)
Sm2 C45 2.867(5)
Sm2 C61 2.873(5)
Sm2 C42 2.875(5)
Sm2 C59 2.878(5)
Sm2 C44 2.883(5)
Sm2 C41 2.901(5)
N2 C79 1.331(7)
N2 C75 1.336(6)
C41 C45 1.415(7)
C41 C42 1.444(7)
C41 C46 1.533(7)
C42 C43 1.446(7)
C42 C50 1.543(7)
C43 C44 1.398(7)
C43 H43 0.9500
C44 C45 1.405(7)
C44 C54 1.526(7)
C45 H45 0.9500
C46 C47 1.534(7)
C46 C48 1.535(8)
C46 C49 1.540(8)
C47 H47A 0.9800
C47 H47B 0.9800
C47 H47C 0.9800
C48 H48A 0.9800
C48 H48B 0.9800
C48 H48C 0.9800
C49 H49A 0.9800
C49 H49B 0.9800
C49 H49C 0.9800
C50 C51 1.539(7)
C50 C52 1.543(8)
C50 C53 1.544(7)
C51 H51A 0.9800
C51 H51B 0.9800
C51 H51C 0.9800
C52 H52A 0.9800
C52 H52B 0.9800
C52 H52C 0.9800
C53 H53A 0.9800
C53 H53B 0.9800
C53 H53C 0.9800
C54 C57 1.510(8)
C54 C56 1.513(8)
C54 C55 1.528(8)
C55 H55A 0.9800
C55 H55B 0.9800
C55 H55C 0.9800
C56 H56A 0.9800
C56 H56B 0.9800
C56 H56C 0.9800
C57 H57A 0.9800
C57 H57B 0.9800
C57 H57C 0.9800
C58 C62 1.430(7)
C58 C59 1.445(7)
C58 C63 1.552(7)
C59 C60 1.418(7)
C59 C67 1.547(7)
C60 C61 1.419(7)
C60 H60 0.9500
C61 C62 1.402(7)
C61 C71 1.514(7)
C62 H62 0.9500
C63 C65 1.530(9)
C63 C66 1.535(7)
C63 C64 1.547(8)
C64 H64A 0.9800
C64 H64B 0.9800
C64 H64C 0.9800
C65 H65A 0.9800
C65 H65B 0.9800
C65 H65C 0.9800
C66 H66A 0.9800
C66 H66B 0.9800
C66 H66C 0.9800
C67 C69 1.523(7)
C67 C70 1.533(8)
C67 C68 1.536(7)
C68 H68A 0.9800
C68 H68B 0.9800
C68 H68C 0.9800
C69 H69A 0.9800
C69 H69B 0.9800
C69 H69C 0.9800
C70 H70A 0.9800
C70 H70B 0.9800
C70 H70C 0.9800
C71 C74 1.517(7)
C71 C72 1.530(7)
C71 C73 1.532(7)
C72 H72A 0.9800
C72 H72B 0.9800
C72 H72C 0.9800
C73 H73A 0.9800
C73 H73B 0.9800
C73 H73C 0.9800
C74 H74A 0.9800
C74 H74B 0.9800
C74 H74C 0.9800
C75 C76 1.365(7)
C75 H75 0.9500
C76 C77 1.391(8)
C76 H76 0.9500
C77 C78 1.380(8)
C77 C80 1.495(8)
C78 C79 1.384(8)
C78 H78 0.9500
C79 H79 0.9500
C80 H80A 0.9800
C80 H80B 0.9800
C80 H80C 0.9800

loop_
_geom_torsion_atom_site_label_1
_geom_torsion_atom_site_label_2
_geom_torsion_atom_site_label_3
_geom_torsion_atom_site_label_4
_geom_torsion
C20 Sm1 N1 C35 -133.8(5)
C19 Sm1 N1 C35 -108.1(5)
C3 Sm1 N1 C35 32.3(5)
C1 Sm1 N1 C35 67.9(5)
C21 Sm1 N1 C35 -155.8(5)
C5 Sm1 N1 C35 41.6(5)
C2 Sm1 N1 C35 67.2(5)
C22 Sm1 N1 C35 -145.5(5)
C18 Sm1 N1 C35 -112.8(5)
C4 Sm1 N1 C35 20.6(5)
C20 Sm1 N1 C39 36.9(5)
C19 Sm1 N1 C39 62.7(5)
C3 Sm1 N1 C39 -156.9(5)
C1 Sm1 N1 C39 -121.3(5)
C21 Sm1 N1 C39 14.9(5)
C5 Sm1 N1 C39 -147.7(5)
C2 Sm1 N1 C39 -122.1(5)
C22 Sm1 N1 C39 25.2(6)
C18 Sm1 N1 C39 58.0(5)
C4 Sm1 N1 C39 -168.7(5)
N1 Sm1 C1 C5 -67.2(3)
C20 Sm1 C1 C5 -133.1(4)
C19 Sm1 C1 C5 71.6(15)
C3 Sm1 C1 C5 73.8(3)
C21 Sm1 C1 C5 -168.6(3)
C2 Sm1 C1 C5 111.5(4)
C22 Sm1 C1 C5 152.0(3)
C18 Sm1 C1 C5 113.9(3)
C4 Sm1 C1 C5 34.9(3)
N1 Sm1 C1 C2 -178.7(3)
C20 Sm1 C1 C2 115.4(4)
C19 Sm1 C1 C2 -39.9(15)
C3 Sm1 C1 C2 -37.7(3)
C21 Sm1 C1 C2 79.9(3)
C5 Sm1 C1 C2 -111.5(4)
C22 Sm1 C1 C2 40.5(4)
C18 Sm1 C1 C2 2.4(4)
C4 Sm1 C1 C2 -76.6(3)
N1 Sm1 C1 C6 48.6(4)
C20 Sm1 C1 C6 -17.3(6)
C19 Sm1 C1 C6 -172.6(12)
C3 Sm1 C1 C6 -170.4(5)
C21 Sm1 C1 C6 -52.8(5)
C5 Sm1 C1 C6 115.8(5)
C2 Sm1 C1 C6 -132.7(5)
C22 Sm1 C1 C6 -92.2(4)
C18 Sm1 C1 C6 -130.3(4)
C4 Sm1 C1 C6 150.7(5)
C5 C1 C2 C3 -1.1(5)
C6 C1 C2 C3 -172.0(5)
Sm1 C1 C2 C3 69.0(3)
C5 C1 C2 C10 173.1(5)
C6 C1 C2 C10 2.2(10)
Sm1 C1 C2 C10 -116.8(6)
C5 C1 C2 Sm1 -70.1(3)
C6 C1 C2 Sm1 119.0(6)
N1 Sm1 C2 C3 -109.9(3)
C20 Sm1 C2 C3 118.8(4)
C19 Sm1 C2 C3 61.5(4)
C1 Sm1 C2 C3 -111.4(4)
C21 Sm1 C2 C3 125.3(3)
C5 Sm1 C2 C3 -74.0(3)
C22 Sm1 C2 C3 99.0(3)
C18 Sm1 C2 C3 70.0(3)
C4 Sm1 C2 C3 -35.5(3)
N1 Sm1 C2 C1 1.5(4)
C20 Sm1 C2 C1 -129.8(3)
C19 Sm1 C2 C1 173.0(3)
C3 Sm1 C2 C1 111.4(4)
C21 Sm1 C2 C1 -123.2(3)
C5 Sm1 C2 C1 37.5(3)
C22 Sm1 C2 C1 -149.6(3)
C18 Sm1 C2 C1 -178.5(3)
C4 Sm1 C2 C1 76.0(3)
N1 Sm1 C2 C10 132.8(4)
C20 Sm1 C2 C10 1.6(6)
C19 Sm1 C2 C10 -55.7(5)
C3 Sm1 C2 C10 -117.2(5)
C1 Sm1 C2 C10 131.3(5)
C21 Sm1 C2 C10 8.1(4)
C5 Sm1 C2 C10 168.8(5)
C22 Sm1 C2 C10 -18.3(4)
C18 Sm1 C2 C10 -47.2(4)
C4 Sm1 C2 C10 -152.7(5)
C1 C2 C3 C4 2.0(5)
C10 C2 C3 C4 -173.1(4)
Sm1 C2 C3 C4 71.3(3)
C1 C2 C3 Sm1 -69.3(3)
C10 C2 C3 Sm1 115.6(4)
N1 Sm1 C3 C4 -24.8(4)
C20 Sm1 C3 C4 125.2(3)
C19 Sm1 C3 C4 102.3(3)
C1 Sm1 C3 C4 -77.4(3)
C21 Sm1 C3 C4 167.0(3)
C5 Sm1 C3 C4 -37.6(3)
C2 Sm1 C3 C4 -115.5(4)
C22 Sm1 C3 C4 153.2(3)
C18 Sm1 C3 C4 124.1(3)
N1 Sm1 C3 C2 90.7(3)
C20 Sm1 C3 C2 -119.3(4)
C19 Sm1 C3 C2 -142.2(3)
C1 Sm1 C3 C2 38.1(3)
C21 Sm1 C3 C2 -77.5(3)
C5 Sm1 C3 C2 77.9(3)
C22 Sm1 C3 C2 -91.3(3)
C18 Sm1 C3 C2 -120.4(3)
C4 Sm1 C3 C2 115.5(4)
C2 C3 C4 C5 -2.0(5)
Sm1 C3 C4 C5 68.3(3)
C2 C3 C4 C14 164.8(5)
Sm1 C3 C4 C14 -124.9(5)
C2 C3 C4 Sm1 -70.3(3)
N1 Sm1 C4 C5 49.1(3)
C20 Sm1 C4 C5 133.2(4)
C19 Sm1 C4 C5 149.1(3)
C3 Sm1 C4 C5 -111.2(5)
C1 Sm1 C4 C5 -35.5(3)
C21 Sm1 C4 C5 -143.1(4)
C2 Sm1 C4 C5 -75.2(3)
C22 Sm1 C4 C5 -147.6(3)
C18 Sm1 C4 C5 -177.3(3)
N1 Sm1 C4 C3 160.2(3)
C20 Sm1 C4 C3 -115.6(4)
C19 Sm1 C4 C3 -99.8(3)
C1 Sm1 C4 C3 75.6(3)
C21 Sm1 C4 C3 -32.0(6)
C5 Sm1 C4 C3 111.2(5)
C2 Sm1 C4 C3 35.9(3)
C22 Sm1 C4 C3 -36.4(4)
C18 Sm1 C4 C3 -66.2(3)
N1 Sm1 C4 C14 -74.7(4)
C20 Sm1 C4 C14 9.5(6)
C19 Sm1 C4 C14 25.3(5)
C3 Sm1 C4 C14 125.1(6)
C1 Sm1 C4 C14 -159.3(5)
C21 Sm1 C4 C14 93.1(6)
C5 Sm1 C4 C14 -123.8(6)
C2 Sm1 C4 C14 161.0(5)
C22 Sm1 C4 C14 88.6(4)
C18 Sm1 C4 C14 58.9(4)
C3 C4 C5 C1 1.2(5)
C14 C4 C5 C1 -165.8(5)
Sm1 C4 C5 C1 69.0(4)
C3 C4 C5 Sm1 -67.8(3)
C14 C4 C5 Sm1 125.2(5)
C2 C1 C5 C4 -0.1(6)
C6 C1 C5 C4 172.4(4)
Sm1 C1 C5 C4 -70.2(4)
C2 C1 C5 Sm1 70.2(3)
C6 C1 C5 Sm1 -117.4(4)
N1 Sm1 C5 C4 -131.7(3)
C20 Sm1 C5 C4 -118.8(4)
C19 Sm1 C5 C4 -52.4(4)
C3 Sm1 C5 C4 38.1(3)
C1 Sm1 C5 C4 116.3(4)
C21 Sm1 C5 C4 143.9(4)
C2 Sm1 C5 C4 78.1(3)
C22 Sm1 C5 C4 62.4(5)
C18 Sm1 C5 C4 4.3(5)
N1 Sm1 C5 C1 112.0(3)
C20 Sm1 C5 C1 124.9(4)
C19 Sm1 C5 C1 -168.7(3)
C3 Sm1 C5 C1 -78.2(3)
C21 Sm1 C5 C1 27.6(6)
C2 Sm1 C5 C1 -38.2(3)
C22 Sm1 C5 C1 -53.9(5)
C18 Sm1 C5 C1 -112.0(3)
C4 Sm1 C5 C1 -116.3(4)
C5 C1 C6 C9 149.2(5)
C2 C1 C6 C9 -40.8(9)
Sm1 C1 C6 C9 59.0(6)
C5 C1 C6 C7 -86.1(7)
C2 C1 C6 C7 83.9(7)
Sm1 C1 C6 C7 -176.3(4)
C5 C1 C6 C8 31.4(7)
C2 C1 C6 C8 -158.6(6)
Sm1 C1 C6 C8 -58.8(6)
C3 C2 C10 C12 6.3(7)
C1 C2 C10 C12 -167.1(5)
Sm1 C2 C10 C12 95.6(5)
C3 C2 C10 C11 -114.4(6)
C1 C2 C10 C11 72.1(7)
Sm1 C2 C10 C11 -25.2(6)
C3 C2 C10 C13 121.8(5)
C1 C2 C10 C13 -51.6(8)
Sm1 C2 C10 C13 -148.9(4)
C5 C4 C14 C15 -170.1(5)
C3 C4 C14 C15 25.9(7)
Sm1 C4 C14 C15 -72.2(6)
C5 C4 C14 C17 -47.2(7)
C3 C4 C14 C17 148.7(5)
Sm1 C4 C14 C17 50.7(6)
C5 C4 C14 C16 70.3(7)
C3 C4 C14 C16 -93.8(6)
Sm1 C4 C14 C16 168.2(4)
N1 Sm1 C18 C22 -103.1(3)
C20 Sm1 C18 C22 -74.5(3)
C19 Sm1 C18 C22 -112.8(4)
C3 Sm1 C18 C22 104.8(3)
C1 Sm1 C18 C22 75.7(4)
C21 Sm1 C18 C22 -35.4(3)
C5 Sm1 C18 C22 129.3(3)
C2 Sm1 C18 C22 77.0(3)
C4 Sm1 C18 C22 131.6(3)
N1 Sm1 C18 C19 9.7(3)
C20 Sm1 C18 C19 38.3(3)
C3 Sm1 C18 C19 -142.4(3)
C1 Sm1 C18 C19 -171.6(3)
C21 Sm1 C18 C19 77.3(3)
C5 Sm1 C18 C19 -117.9(3)
C2 Sm1 C18 C19 -170.3(3)
C22 Sm1 C18 C19 112.8(4)
C4 Sm1 C18 C19 -115.6(3)
N1 Sm1 C18 C23 141.2(4)
C20 Sm1 C18 C23 169.8(5)
C19 Sm1 C18 C23 131.5(6)
C3 Sm1 C18 C23 -10.9(5)
C1 Sm1 C18 C23 -40.0(5)
C21 Sm1 C18 C23 -151.1(5)
C5 Sm1 C18 C23 13.6(6)
C2 Sm1 C18 C23 -38.7(5)
C22 Sm1 C18 C23 -115.7(6)
C4 Sm1 C18 C23 15.9(5)
C22 C18 C19 C20 -0.3(5)
C23 C18 C19 C20 166.5(5)
Sm1 C18 C19 C20 -69.2(3)
C22 C18 C19 C27 177.4(5)
C23 C18 C19 C27 -15.8(9)
Sm1 C18 C19 C27 108.5(6)
C22 C18 C19 Sm1 68.9(3)
C23 C18 C19 Sm1 -124.3(5)
N1 Sm1 C19 C20 -61.0(3)
C3 Sm1 C19 C20 158.0(3)
C1 Sm1 C19 C20 160.0(13)
C21 Sm1 C19 C20 35.3(3)
C5 Sm1 C19 C20 -138.2(3)
C2 Sm1 C19 C20 126.1(3)
C22 Sm1 C19 C20 74.1(3)
C18 Sm1 C19 C20 110.6(4)
C4 Sm1 C19 C20 -166.2(3)
N1 Sm1 C19 C18 -171.6(3)
C20 Sm1 C19 C18 -110.6(4)
C3 Sm1 C19 C18 47.4(3)
C1 Sm1 C19 C18 49.5(15)
C21 Sm1 C19 C18 -75.2(3)
C5 Sm1 C19 C18 111.2(3)
C2 Sm1 C19 C18 15.6(4)
C22 Sm1 C19 C18 -36.5(3)
C4 Sm1 C19 C18 83.2(3)
N1 Sm1 C19 C27 56.4(4)
C20 Sm1 C19 C27 117.4(5)
C3 Sm1 C19 C27 -84.6(4)
C1 Sm1 C19 C27 -82.6(15)
C21 Sm1 C19 C27 152.7(4)
C5 Sm1 C19 C27 -20.8(5)
C2 Sm1 C19 C27 -116.5(4)
C22 Sm1 C19 C27 -168.5(4)
C18 Sm1 C19 C27 -132.0(5)
C4 Sm1 C19 C27 -48.8(4)
C18 C19 C20 C21 0.1(5)
C27 C19 C20 C21 -177.9(4)
Sm1 C19 C20 C21 -71.2(4)
C18 C19 C20 Sm1 71.3(3)
C27 C19 C20 Sm1 -106.7(4)
N1 Sm1 C20 C21 -128.2(3)
C19 Sm1 C20 C21 115.6(4)
C3 Sm1 C20 C21 75.7(4)
C1 Sm1 C20 C21 -59.2(5)
C5 Sm1 C20 C21 -141.4(4)
C2 Sm1 C20 C21 11.4(5)
C22 Sm1 C20 C21 37.9(3)
C18 Sm1 C20 C21 77.1(3)
C4 Sm1 C20 C21 142.1(3)
N1 Sm1 C20 C19 116.2(3)
C3 Sm1 C20 C19 -39.9(5)
C1 Sm1 C20 C19 -174.7(3)
C21 Sm1 C20 C19 -115.6(4)
C5 Sm1 C20 C19 103.1(5)
C2 Sm1 C20 C19 -104.1(4)
C22 Sm1 C20 C19 -77.6(3)
C18 Sm1 C20 C19 -38.5(3)
C4 Sm1 C20 C19 26.5(5)
C19 C20 C21 C22 0.1(5)
Sm1 C20 C21 C22 -70.5(3)
C19 C20 C21 C31 -176.6(4)
Sm1 C20 C21 C31 112.8(5)
C19 C20 C21 Sm1 70.6(3)
N1 Sm1 C21 C20 50.3(3)
C19 Sm1 C21 C20 -36.1(3)
C3 Sm1 C21 C20 -139.1(3)
C1 Sm1 C21 C20 151.1(3)
C5 Sm1 C21 C20 132.7(5)
C2 Sm1 C21 C20 -173.6(3)
C22 Sm1 C21 C20 -111.0(4)
C18 Sm1 C21 C20 -75.8(3)
C4 Sm1 C21 C20 -117.8(5)
N1 Sm1 C21 C22 161.3(3)
C20 Sm1 C21 C22 111.0(4)
C19 Sm1 C21 C22 75.0(3)
C3 Sm1 C21 C22 -28.0(4)
C1 Sm1 C21 C22 -97.9(3)
C5 Sm1 C21 C22 -116.2(5)
C2 Sm1 C21 C22 -62.6(3)
C18 Sm1 C21 C22 35.2(3)
C4 Sm1 C21 C22 -6.7(6)
N1 Sm1 C21 C31 -73.8(4)
C20 Sm1 C21 C31 -124.0(5)
C19 Sm1 C21 C31 -160.1(4)
C3 Sm1 C21 C31 96.9(4)
C1 Sm1 C21 C31 27.1(4)
C5 Sm1 C21 C31 8.7(7)
C2 Sm1 C21 C31 62.4(4)
C22 Sm1 C21 C31 124.9(5)
C18 Sm1 C21 C31 160.1(4)
C4 Sm1 C21 C31 118.2(5)
C19 C18 C22 C21 0.4(5)
C23 C18 C22 C21 -168.6(4)
Sm1 C18 C22 C21 68.0(3)
C19 C18 C22 Sm1 -67.7(3)
C23 C18 C22 Sm1 123.3(4)
C20 C21 C22 C18 -0.3(5)
C31 C21 C22 C18 176.4(4)
Sm1 C21 C22 C18 -68.8(3)
C20 C21 C22 Sm1 68.5(3)
C31 C21 C22 Sm1 -114.8(5)
N1 Sm1 C22 C18 94.0(3)
C20 Sm1 C22 C18 78.0(3)
C19 Sm1 C22 C18 37.8(3)
C3 Sm1 C22 C18 -84.2(3)
C1 Sm1 C22 C18 -134.0(3)
C21 Sm1 C22 C18 116.1(4)
C5 Sm1 C22 C18 -102.5(4)
C2 Sm1 C22 C18 -114.6(3)
C4 Sm1 C22 C18 -66.7(3)
N1 Sm1 C22 C21 -22.1(3)
C20 Sm1 C22 C21 -38.0(3)
C19 Sm1 C22 C21 -78.3(3)
C3 Sm1 C22 C21 159.7(3)
C1 Sm1 C22 C21 110.0(3)
C5 Sm1 C22 C21 141.4(3)
C2 Sm1 C22 C21 129.4(3)
C18 Sm1 C22 C21 -116.1(4)
C4 Sm1 C22 C21 177.2(3)
C22 C18 C23 C26 -144.3(5)
C19 C18 C23 C26 50.1(7)
Sm1 C18 C23 C26 -51.4(6)
C22 C18 C23 C25 -24.7(6)
C19 C18 C23 C25 169.7(5)
Sm1 C18 C23 C25 68.2(5)
C22 C18 C23 C24 92.2(6)
C19 C18 C23 C24 -73.4(7)
Sm1 C18 C23 C24 -174.9(4)
C20 C19 C27 C29 -6.3(7)
C18 C19 C27 C29 176.3(5)
Sm1 C19 C27 C29 -90.6(5)
C20 C19 C27 C28 110.3(6)
C18 C19 C27 C28 -67.1(8)
Sm1 C19 C27 C28 26.0(6)
C20 C19 C27 C30 -125.6(5)
C18 C19 C27 C30 57.0(8)
Sm1 C19 C27 C30 150.2(4)
C20 C21 C31 C34 150.8(5)
C22 C21 C31 C34 -25.2(7)
Sm1 C21 C31 C34 -119.0(4)
C20 C21 C31 C33 30.0(7)
C22 C21 C31 C33 -145.9(5)
Sm1 C21 C31 C33 120.2(4)
C20 C21 C31 C32 -88.7(6)
C22 C21 C31 C32 95.3(6)
Sm1 C21 C31 C32 1.5(5)
C39 N1 C35 C36 -0.1(10)
Sm1 N1 C35 C36 171.7(6)
N1 C35 C36 C37 -0.8(11)
C35 C36 C37 C38 1.1(10)
C35 C36 C37 C40 -179.0(7)
C36 C37 C38 C39 -0.6(10)
C40 C37 C38 C39 179.6(7)
C35 N1 C39 C38 0.7(9)
Sm1 N1 C39 C38 -170.1(5)
C37 C38 C39 N1 -0.4(10)
C62 Sm2 N2 C79 42.8(5)
C43 Sm2 N2 C79 -134.2(4)
C60 Sm2 N2 C79 47.4(4)
C58 Sm2 N2 C79 76.0(4)
C45 Sm2 N2 C79 -131.7(4)
C61 Sm2 N2 C79 28.1(4)
C42 Sm2 N2 C79 -101.1(4)
C59 Sm2 N2 C79 74.6(4)
C44 Sm2 N2 C79 -150.1(4)
C41 Sm2 N2 C79 -104.3(4)
C62 Sm2 N2 C75 -131.0(4)
C43 Sm2 N2 C75 51.9(5)
C60 Sm2 N2 C75 -126.4(4)
C58 Sm2 N2 C75 -97.8(4)
C45 Sm2 N2 C75 54.5(4)
C61 Sm2 N2 C75 -145.7(4)
C42 Sm2 N2 C75 85.1(4)
C59 Sm2 N2 C75 -99.2(4)
C44 Sm2 N2 C75 36.1(4)
C41 Sm2 N2 C75 81.9(4)
N2 Sm2 C41 C45 -73.1(3)
C62 Sm2 C41 C45 144.0(3)
C43 Sm2 C41 C45 74.1(3)
C60 Sm2 C41 C45 -140.7(3)
C58 Sm2 C41 C45 106.3(4)
C61 Sm2 C41 C45 -177.1(3)
C42 Sm2 C41 C45 112.6(4)
C59 Sm2 C41 C45 -103(4)
C44 Sm2 C41 C45 35.3(3)
N2 Sm2 C41 C42 174.3(3)
C62 Sm2 C41 C42 31.5(4)
C43 Sm2 C41 C42 -38.5(3)
C60 Sm2 C41 C42 106.8(4)
C58 Sm2 C41 C42 -6.3(5)
C45 Sm2 C41 C42 -112.6(4)
C61 Sm2 C41 C42 70.3(3)
C59 Sm2 C41 C42 145(3)
C44 Sm2 C41 C42 -77.3(3)
N2 Sm2 C41 C46 44.0(4)
C62 Sm2 C41 C46 -98.8(4)
C43 Sm2 C41 C46 -168.7(4)
C60 Sm2 C41 C46 -23.5(5)
C58 Sm2 C41 C46 -136.5(4)
C45 Sm2 C41 C46 117.2(5)
C61 Sm2 C41 C46 -59.9(4)
C42 Sm2 C41 C46 -130.2(5)
C59 Sm2 C41 C46 15(4)
C44 Sm2 C41 C46 152.5(4)
C45 C41 C42 C43 0.9(5)
C46 C41 C42 C43 -176.6(5)
Sm2 C41 C42 C43 69.0(3)
C45 C41 C42 C50 167.6(5)
C46 C41 C42 C50 -9.9(10)
Sm2 C41 C42 C50 -124.3(6)
C45 C41 C42 Sm2 -68.1(4)
C46 C41 C42 Sm2 114.4(6)
N2 Sm2 C42 C41 -6.5(3)
C62 Sm2 C42 C41 -156.6(3)
C43 Sm2 C42 C41 110.8(4)
C60 Sm2 C42 C41 -120.9(3)
C58 Sm2 C42 C41 176.5(3)
C45 Sm2 C42 C41 36.9(3)
C61 Sm2 C42 C41 -127.6(3)
C59 Sm2 C42 C41 -177.1(3)
C44 Sm2 C42 C41 75.6(3)
N2 Sm2 C42 C43 -117.3(3)
C62 Sm2 C42 C43 92.6(3)
C60 Sm2 C42 C43 128.3(3)
C58 Sm2 C42 C43 65.7(3)
C45 Sm2 C42 C43 -74.0(3)
C61 Sm2 C42 C43 121.6(3)
C59 Sm2 C42 C43 72.0(4)
C44 Sm2 C42 C43 -35.3(3)
C41 Sm2 C42 C43 -110.8(4)
N2 Sm2 C42 C50 128.9(4)
C62 Sm2 C42 C50 -21.2(4)
C43 Sm2 C42 C50 -113.8(5)
C60 Sm2 C42 C50 14.4(6)
C58 Sm2 C42 C50 -48.1(4)
C45 Sm2 C42 C50 172.2(5)
C61 Sm2 C42 C50 7.8(4)
C59 Sm2 C42 C50 -41.8(6)
C44 Sm2 C42 C50 -149.1(5)
C41 Sm2 C42 C50 135.3(6)
C41 C42 C43 C44 0.0(6)
C50 C42 C43 C44 -169.3(4)
Sm2 C42 C43 C44 70.7(4)
C41 C42 C43 Sm2 -70.7(3)
C50 C42 C43 Sm2 120.0(4)
N2 Sm2 C43 C44 -34.2(4)
C62 Sm2 C43 C44 148.3(3)
C60 Sm2 C43 C44 142.3(3)
C58 Sm2 C43 C44 117.8(3)
C45 Sm2 C43 C44 -37.7(3)
C61 Sm2 C43 C44 168.4(3)
C42 Sm2 C43 C44 -115.1(4)
C59 Sm2 C43 C44 102.7(3)
C41 Sm2 C43 C44 -77.1(3)
N2 Sm2 C43 C42 80.9(3)
C62 Sm2 C43 C42 -96.6(3)
C60 Sm2 C43 C42 -102.6(4)
C58 Sm2 C43 C42 -127.1(3)
C45 Sm2 C43 C42 77.4(3)
C61 Sm2 C43 C42 -76.5(3)
C59 Sm2 C43 C42 -142.2(3)
C44 Sm2 C43 C42 115.1(4)
C41 Sm2 C43 C42 38.0(3)
C42 C43 C44 C45 -1.0(6)
Sm2 C43 C44 C45 69.2(4)
C42 C43 C44 C54 174.7(5)
Sm2 C43 C44 C54 -115.1(5)
C42 C43 C44 Sm2 -70.2(4)
N2 Sm2 C44 C43 152.7(3)
C62 Sm2 C44 C43 -40.7(4)
C60 Sm2 C44 C43 -110.7(5)
C58 Sm2 C44 C43 -74.1(3)
C45 Sm2 C44 C43 111.6(4)
C61 Sm2 C44 C43 -22.8(5)
C42 Sm2 C44 C43 36.6(3)
C59 Sm2 C44 C43 -106.0(3)
C41 Sm2 C44 C43 76.1(3)
N2 Sm2 C44 C45 41.1(3)
C62 Sm2 C44 C45 -152.3(3)
C43 Sm2 C44 C45 -111.6(4)
C60 Sm2 C44 C45 137.7(5)
C58 Sm2 C44 C45 174.3(3)
C61 Sm2 C44 C45 -134.4(4)
C42 Sm2 C44 C45 -75.0(3)
C59 Sm2 C44 C45 142.4(3)
C41 Sm2 C44 C45 -35.5(3)
N2 Sm2 C44 C54 -82.4(4)
C62 Sm2 C44 C54 84.2(4)
C43 Sm2 C44 C54 124.9(5)
C60 Sm2 C44 C54 14.2(7)
C58 Sm2 C44 C54 50.8(4)
C45 Sm2 C44 C54 -123.5(5)
C61 Sm2 C44 C54 102.1(5)
C42 Sm2 C44 C54 161.5(5)
C59 Sm2 C44 C54 18.9(5)
C41 Sm2 C44 C54 -159.0(5)
C43 C44 C45 C41 1.6(6)
C54 C44 C45 C41 -174.2(5)
Sm2 C44 C45 C41 70.2(4)
C43 C44 C45 Sm2 -68.6(4)
C54 C44 C45 Sm2 115.6(5)
C42 C41 C45 C44 -1.6(6)
C46 C41 C45 C44 176.3(5)
Sm2 C41 C45 C44 -69.7(4)
C42 C41 C45 Sm2 68.2(3)
C46 C41 C45 Sm2 -114.0(5)
N2 Sm2 C45 C44 -139.5(3)
C62 Sm2 C45 C44 50.1(5)
C43 Sm2 C45 C44 37.6(3)
C60 Sm2 C45 C44 -142.4(4)
C58 Sm2 C45 C44 -9.3(5)
C61 Sm2 C45 C44 122.4(5)
C42 Sm2 C45 C44 78.3(3)
C59 Sm2 C45 C44 -68.7(5)
C41 Sm2 C45 C44 116.0(5)
N2 Sm2 C45 C41 104.5(3)
C62 Sm2 C45 C41 -65.9(4)
C43 Sm2 C45 C41 -78.3(3)
C60 Sm2 C45 C41 101.6(5)
C58 Sm2 C45 C41 -125.3(3)
C61 Sm2 C45 C41 6.4(6)
C42 Sm2 C45 C41 -37.6(3)
C59 Sm2 C45 C41 175.3(3)
C44 Sm2 C45 C41 -116.0(5)
C45 C41 C46 C47 -1.3(7)
C42 C41 C46 C47 175.9(5)
Sm2 C41 C46 C47 -89.4(5)
C45 C41 C46 C48 116.7(5)
C42 C41 C46 C48 -66.1(7)
Sm2 C41 C46 C48 28.5(6)
C45 C41 C46 C49 -118.6(6)
C42 C41 C46 C49 58.6(8)
Sm2 C41 C46 C49 153.2(4)
C41 C42 C50 C51 37.8(8)
C43 C42 C50 C51 -156.8(5)
Sm2 C42 C50 C51 -67.6(6)
C41 C42 C50 C52 -85.2(7)
C43 C42 C50 C52 80.2(6)
Sm2 C42 C50 C52 169.4(3)
C41 C42 C50 C53 158.2(6)
C43 C42 C50 C53 -36.4(6)
Sm2 C42 C50 C53 52.8(6)
C43 C44 C54 C57 111.0(7)
C45 C44 C54 C57 -74.1(7)
Sm2 C44 C54 C57 18.6(6)
C43 C44 C54 C56 -128.8(7)
C45 C44 C54 C56 46.1(8)
Sm2 C44 C54 C56 138.8(5)
C43 C44 C54 C55 -9.7(8)
C45 C44 C54 C55 165.2(6)
Sm2 C44 C54 C55 -102.1(5)
N2 Sm2 C58 C62 -114.5(3)
C43 Sm2 C58 C62 90.5(3)
C60 Sm2 C58 C62 -74.7(3)
C45 Sm2 C58 C62 124.3(3)
C61 Sm2 C58 C62 -35.5(3)
C42 Sm2 C58 C62 62.4(3)
C59 Sm2 C58 C62 -111.6(4)
C44 Sm2 C58 C62 119.2(3)
C41 Sm2 C58 C62 66.1(4)
N2 Sm2 C58 C59 -2.9(3)
C62 Sm2 C58 C59 111.6(4)
C43 Sm2 C58 C59 -157.8(3)
C60 Sm2 C58 C59 37.0(3)
C45 Sm2 C58 C59 -124.1(3)
C61 Sm2 C58 C59 76.1(3)
C42 Sm2 C58 C59 174.1(3)
C44 Sm2 C58 C59 -129.1(3)
C41 Sm2 C58 C59 177.8(3)
N2 Sm2 C58 C63 132.4(4)
C62 Sm2 C58 C63 -113.0(5)
C43 Sm2 C58 C63 -22.5(4)
C60 Sm2 C58 C63 172.3(5)
C45 Sm2 C58 C63 11.3(6)
C61 Sm2 C58 C63 -148.5(5)
C42 Sm2 C58 C63 -50.6(5)
C59 Sm2 C58 C63 135.4(6)
C44 Sm2 C58 C63 6.2(5)
C41 Sm2 C58 C63 -46.9(6)
C62 C58 C59 C60 0.3(6)
C63 C58 C59 C60 166.1(5)
Sm2 C58 C59 C60 -68.5(3)
C62 C58 C59 C67 -176.1(5)
C63 C58 C59 C67 -10.3(10)
Sm2 C58 C59 C67 115.1(6)
C62 C58 C59 Sm2 68.8(3)
C63 C58 C59 Sm2 -125.4(6)
N2 Sm2 C59 C60 -70.1(3)
C62 Sm2 C59 C60 74.7(3)
C43 Sm2 C59 C60 142.9(3)
C58 Sm2 C59 C60 112.5(4)
C45 Sm2 C59 C60 -139.0(3)
C61 Sm2 C59 C60 35.8(3)
C42 Sm2 C59 C60 101.7(4)
C44 Sm2 C59 C60 -177.1(3)
C41 Sm2 C59 C60 -41(4)
N2 Sm2 C59 C58 177.4(3)
C62 Sm2 C59 C58 -37.8(3)
C43 Sm2 C59 C58 30.4(4)
C60 Sm2 C59 C58 -112.5(4)
C45 Sm2 C59 C58 108.4(4)
C61 Sm2 C59 C58 -76.7(3)
C42 Sm2 C59 C58 -10.8(5)
C44 Sm2 C59 C58 70.4(3)
C41 Sm2 C59 C58 -153(3)
N2 Sm2 C59 C67 46.8(4)
C62 Sm2 C59 C67 -168.5(5)
C43 Sm2 C59 C67 -100.3(4)
C60 Sm2 C59 C67 116.9(5)
C58 Sm2 C59 C67 -130.6(5)
C45 Sm2 C59 C67 -22.2(6)
C61 Sm2 C59 C67 152.7(5)
C42 Sm2 C59 C67 -141.4(4)
C44 Sm2 C59 C67 -60.2(5)
C41 Sm2 C59 C67 76(4)
C58 C59 C60 C61 -1.3(6)
C67 C59 C60 C61 175.6(4)
Sm2 C59 C60 C61 -69.7(4)
C58 C59 C60 Sm2 68.3(4)
C67 C59 C60 Sm2 -114.7(4)
N2 Sm2 C60 C59 107.2(3)
C62 Sm2 C60 C59 -77.9(3)
C43 Sm2 C60 C59 -70.0(5)
C58 Sm2 C60 C59 -37.7(3)
C45 Sm2 C60 C59 110.0(5)
C61 Sm2 C60 C59 -115.3(5)
C42 Sm2 C60 C59 -127.7(3)
C44 Sm2 C60 C59 7.1(7)
C41 Sm2 C60 C59 177.1(3)
N2 Sm2 C60 C61 -137.5(3)
C62 Sm2 C60 C61 37.4(3)
C43 Sm2 C60 C61 45.3(5)
C58 Sm2 C60 C61 77.6(3)
C45 Sm2 C60 C61 -134.6(4)
C42 Sm2 C60 C61 -12.4(5)
C59 Sm2 C60 C61 115.3(5)
C44 Sm2 C60 C61 122.4(5)
C41 Sm2 C60 C61 -67.6(4)
C59 C60 C61 C62 1.8(6)
Sm2 C60 C61 C62 -68.0(3)
C59 C60 C61 C71 -165.4(5)
Sm2 C60 C61 C71 124.8(5)
C59 C60 C61 Sm2 69.8(4)
N2 Sm2 C61 C62 154.6(3)
C43 Sm2 C61 C62 -43.5(4)
C60 Sm2 C61 C62 111.9(4)
C58 Sm2 C61 C62 36.4(3)
C45 Sm2 C61 C62 -110.9(5)
C42 Sm2 C61 C62 -75.9(3)
C59 Sm2 C61 C62 76.1(3)
C44 Sm2 C61 C62 -29.9(5)
C41 Sm2 C61 C62 -106.8(3)
N2 Sm2 C61 C60 42.6(3)
C62 Sm2 C61 C60 -111.9(4)
C43 Sm2 C61 C60 -155.5(3)
C58 Sm2 C61 C60 -75.5(3)
C45 Sm2 C61 C60 137.2(4)
C42 Sm2 C61 C60 172.1(3)
C59 Sm2 C61 C60 -35.8(3)
C44 Sm2 C61 C60 -141.8(4)
C41 Sm2 C61 C60 141.3(3)
N2 Sm2 C61 C71 -80.1(4)
C62 Sm2 C61 C71 125.3(6)
C43 Sm2 C61 C71 81.8(5)
C60 Sm2 C61 C71 -122.8(6)
C58 Sm2 C61 C71 161.7(5)
C45 Sm2 C61 C71 14.4(7)
C42 Sm2 C61 C71 49.4(5)
C59 Sm2 C61 C71 -158.6(5)
C44 Sm2 C61 C71 95.4(5)
C41 Sm2 C61 C71 18.5(5)
C60 C61 C62 C58 -1.5(6)
C71 C61 C62 C58 165.2(5)
Sm2 C61 C62 C58 -70.2(4)
C60 C61 C62 Sm2 68.7(3)
C71 C61 C62 Sm2 -124.6(5)
C59 C58 C62 C61 0.8(6)
C63 C58 C62 C61 -167.9(4)
Sm2 C58 C62 C61 70.9(4)
C59 C58 C62 Sm2 -70.2(3)
C63 C58 C62 Sm2 121.2(4)
N2 Sm2 C62 C61 -31.5(3)
C43 Sm2 C62 C61 146.0(3)
C60 Sm2 C62 C61 -37.7(3)
C58 Sm2 C62 C61 -115.1(5)
C45 Sm2 C62 C61 136.7(3)
C42 Sm2 C62 C61 115.4(3)
C59 Sm2 C62 C61 -77.2(3)
C44 Sm2 C62 C61 164.8(3)
C41 Sm2 C62 C61 100.0(3)
N2 Sm2 C62 C58 83.6(3)
C43 Sm2 C62 C58 -98.9(3)
C60 Sm2 C62 C58 77.4(3)
C45 Sm2 C62 C58 -108.2(4)
C61 Sm2 C62 C58 115.1(5)
C42 Sm2 C62 C58 -129.5(3)
C59 Sm2 C62 C58 37.9(3)
C44 Sm2 C62 C58 -80.1(3)
C41 Sm2 C62 C58 -144.9(3)
C62 C58 C63 C65 -33.7(7)
C59 C58 C63 C65 161.8(6)
Sm2 C58 C63 C65 55.7(6)
C62 C58 C63 C66 -155.4(5)
C59 C58 C63 C66 40.1(9)
Sm2 C58 C63 C66 -66.0(6)
C62 C58 C63 C64 84.9(6)
C59 C58 C63 C64 -79.6(7)
Sm2 C58 C63 C64 174.4(4)
C60 C59 C67 C69 118.4(6)
C58 C59 C67 C69 -65.6(8)
Sm2 C59 C67 C69 29.8(6)
C60 C59 C67 C70 0.3(7)
C58 C59 C67 C70 176.3(5)
Sm2 C59 C67 C70 -88.3(5)
C60 C59 C67 C68 -117.0(6)
C58 C59 C67 C68 59.0(8)
Sm2 C59 C67 C68 154.4(4)
C62 C61 C71 C74 23.9(7)
C60 C61 C71 C74 -171.8(5)
Sm2 C61 C71 C74 -74.3(5)
C62 C61 C71 C72 146.5(5)
C60 C61 C71 C72 -49.2(7)
Sm2 C61 C71 C72 48.3(6)
C62 C61 C71 C73 -94.1(6)
C60 C61 C71 C73 70.2(6)
Sm2 C61 C71 C73 167.7(4)
C79 N2 C75 C76 -0.3(8)
Sm2 N2 C75 C76 173.8(4)
N2 C75 C76 C77 0.8(9)
C75 C76 C77 C78 -0.1(9)
C75 C76 C77 C80 -179.2(6)
C76 C77 C78 C79 -0.9(9)
C80 C77 C78 C79 178.2(6)
C75 N2 C79 C78 -0.8(8)
Sm2 N2 C79 C78 -175.0(4)
C77 C78 C79 N2 1.4(9)
